data_7251702
loop_
_publ_author_name
'Fang, Yicheng'
'Wei, Huiqi'
'Li, Caixia'
'Liu, Gen'
'Wang, Fan'
'Wu, Lamei'
'Huang, Zhengxi'
'Chen, Xi'
'Zhang, Zhan'

_publ_section_title
;
 Guest-induced diverse self-assemblies of an oligopyrrole
;
_journal_issue 13
_journal_name_full CrystEngComm
_journal_page_first 2023
_journal_page_last 2028
_journal_paper_doi 10.1039/D5CE01204J
_journal_volume 28
_journal_year 2026
_chemical_formula_sum 'C131 H180 Br F6 N18 O18 S2'
_chemical_formula_weight 2552.95
_space_group_crystal_system triclinic
_space_group_IT_number 2
_space_group_name_Hall '-P 1'
_space_group_name_H-M_alt 'P -1'
_atom_sites_solution_hydrogens geom
_audit_creation_method SHELXL-2019/1
_audit_update_record
;
2024-10-25 deposited with the CCDC.	2026-02-27 downloaded from the CCDC.
;
_cell_angle_alpha 94.007(4)
_cell_angle_beta 95.264(3)
_cell_angle_gamma 110.225(3)
_cell_formula_units_Z 2
_cell_length_a 19.2799(14)
_cell_length_b 21.1893(16)
_cell_length_c 24.3397(17)
_cell_measurement_reflns_used 9669
_cell_measurement_temperature 200(2)
_cell_measurement_theta_max 41.97
_cell_measurement_theta_min 2.38
_cell_volume 9235.9(12)
_computing_cell_refinement 'Bruker SAINT'
_computing_data_collection 'Bruker APEX3'
_computing_data_reduction 'Bruker SAINT'
_computing_molecular_graphics 'Bruker SHELXTL'
_computing_publication_material 'Bruker SHELXTL'
_computing_structure_refinement 'SHELXL-2019/1 (Sheldrick, 2019)'
_computing_structure_solution 'SHELXS-97 (Sheldrick 2008)'
_diffrn_ambient_temperature 200(2)
_diffrn_measured_fraction_theta_full 0.979
_diffrn_measured_fraction_theta_max 0.979
_diffrn_measurement_device_type 'Bruker D8 VENTURE'
_diffrn_measurement_method '\f and \w scans'
_diffrn_radiation_type GaK\a
_diffrn_radiation_wavelength 1.34139
_diffrn_reflns_av_R_equivalents 0.1031
_diffrn_reflns_av_unetI/netI 0.0748
_diffrn_reflns_Laue_measured_fraction_full 0.979
_diffrn_reflns_Laue_measured_fraction_max 0.979
_diffrn_reflns_limit_h_max 19
_diffrn_reflns_limit_h_min -19
_diffrn_reflns_limit_k_max 21
_diffrn_reflns_limit_k_min -21
_diffrn_reflns_limit_l_max 24
_diffrn_reflns_limit_l_min -24
_diffrn_reflns_number 151081
_diffrn_reflns_point_group_measured_fraction_full 0.979
_diffrn_reflns_point_group_measured_fraction_max 0.979
_diffrn_reflns_theta_full 42.486
_diffrn_reflns_theta_max 42.486
_diffrn_reflns_theta_min 1.595
_exptl_absorpt_coefficient_mu 0.636
_exptl_absorpt_correction_T_max 0.7483
_exptl_absorpt_correction_T_min 0.6330
_exptl_absorpt_correction_type multi-scan
_exptl_absorpt_process_details 'SADABS-2016/2 (Bruker,2016/2)'
_exptl_crystal_colour red
_exptl_crystal_density_diffrn 0.918
_exptl_crystal_description plate
_exptl_crystal_F_000 2714
_exptl_crystal_size_max 0.120
_exptl_crystal_size_mid 0.060
_exptl_crystal_size_min 0.050
_refine_diff_density_max 0.450
_refine_diff_density_min -0.422
_refine_diff_density_rms 0.078
_refine_ls_extinction_method none
_refine_ls_goodness_of_fit_ref 1.071
_refine_ls_hydrogen_treatment constr
_refine_ls_matrix_type full
_refine_ls_number_parameters 1658
_refine_ls_number_reflns 19358
_refine_ls_number_restraints 131
_refine_ls_restrained_S_all 1.084
_refine_ls_R_factor_all 0.1080
_refine_ls_R_factor_gt 0.0791
_refine_ls_shift/su_max 0.001
_refine_ls_shift/su_mean 0.000
_refine_ls_structure_factor_coef Fsqd
_refine_ls_weighting_details 'w=1/[\s^2^(Fo^2^)+(0.1766P)^2^] where P=(Fo^2^+2Fc^2^)/3'
_refine_ls_weighting_scheme calc
_refine_ls_wR_factor_gt 0.2442
_refine_ls_wR_factor_ref 0.2649
_reflns_Friedel_coverage 0.000
_reflns_number_gt 12500
_reflns_number_total 19358
_reflns_threshold_expression 'I > 2\s(I)'
_cod_data_source_file d5ce01204j2.cif
_cod_data_source_block 240517j_0m
_cod_depositor_comments 'Adding full bibliography for 7251702--7251707.cif.'
_cod_database_code 7251702
_shelx_shelxl_version_number 2019/1
_shelx_space_group_comment
; 
The symmetry employed for this shelxl refinement is uniquely defined 
by the following loop, which should always be used as a source of 
symmetry information in preference to the above space-group names. 
They are only intended as comments. 
;
_shelx_estimated_absorpt_t_min 0.928
_shelx_estimated_absorpt_t_max 0.969

loop_
_space_group_symop_operation_xyz
'x, y, z'
'-x, -y, -z'

loop_
_atom_site_label
_atom_site_type_symbol
_atom_site_fract_x
_atom_site_fract_y
_atom_site_fract_z
_atom_site_U_iso_or_equiv
_atom_site_adp_type
_atom_site_occupancy
_atom_site_site_symmetry_order
_atom_site_calc_flag
_atom_site_refinement_flags_posn
_atom_site_refinement_flags_adp
_atom_site_refinement_flags_occupancy
_atom_site_disorder_assembly
_atom_site_disorder_group
C1 C 1.0089(3) 0.7317(3) -0.0110(2) 0.0676(15) Uani 1 1 d . . . . .
H1 H 1.059676 0.735712 -0.009033 0.081 Uiso 1 1 calc R U . . .
C2 C 0.9620(3) 0.6931(2) 0.0246(2) 0.0601(14) Uani 1 1 d . . . . .
C3 C 0.8641(3) 0.7212(3) -0.0146(2) 0.0652(15) Uani 1 1 d . . . . .
C4 C 0.9088(3) 0.7593(2) -0.0505(2) 0.0632(15) Uani 1 1 d . . . . .
H4 H 0.889469 0.782480 -0.076342 0.076 Uiso 1 1 calc R U . . .
C5 C 1.0279(3) 0.8046(3) -0.0858(2) 0.0780(17) Uani 1 1 d . . . . .
H5A H 1.067897 0.842552 -0.063933 0.117 Uiso 1 1 calc R U . . .
H5B H 0.998253 0.822023 -0.111253 0.117 Uiso 1 1 calc R U . . .
H5C H 1.049614 0.776781 -0.107166 0.117 Uiso 1 1 calc R U . . .
C6 C 0.9869(3) 0.6572(3) 0.0648(2) 0.0672(15) Uani 1 1 d . . . . .
C7 C 1.0563(3) 0.6518(3) 0.0834(2) 0.0736(16) Uani 1 1 d . . . . .
C8 C 1.0426(4) 0.6056(3) 0.1246(2) 0.0781(17) Uani 1 1 d . . . . .
C9 C 0.9670(4) 0.5837(3) 0.1294(2) 0.0757(17) Uani 1 1 d . . . . .
C10 C 1.1311(3) 0.6864(3) 0.0652(3) 0.0846(19) Uani 1 1 d . . . . .
H10M H 1.124792 0.686166 0.024327 0.102 Uiso 1 1 calc R U . . .
H10N H 1.163271 0.659968 0.074293 0.102 Uiso 1 1 calc R U . . .
C11 C 1.1706(4) 0.7586(4) 0.0910(3) 0.116(2) Uani 1 1 d . . . . .
H11N H 1.219709 0.776730 0.078104 0.174 Uiso 1 1 calc R U . . .
H11O H 1.176728 0.759724 0.131483 0.174 Uiso 1 1 calc R U . . .
H11P H 1.141096 0.786180 0.080031 0.174 Uiso 1 1 calc R U . . .
C12 C 1.0991(4) 0.5852(3) 0.1578(3) 0.091(2) Uani 1 1 d . . . . .
H12P H 1.075479 0.537827 0.165685 0.110 Uiso 1 1 calc R U . . .
H12Q H 1.139909 0.587000 0.135316 0.110 Uiso 1 1 calc R U . . .
C13 C 1.1312(6) 0.6284(5) 0.2108(4) 0.172(4) Uani 1 1 d . . . . .
H13C H 1.149503 0.675982 0.203834 0.258 Uiso 1 1 calc R U . . .
H13D H 1.172617 0.616691 0.227865 0.258 Uiso 1 1 calc R U . . .
H13E H 1.092851 0.621010 0.235864 0.258 Uiso 1 1 calc R U . . .
C14 C 0.9215(3) 0.5321(3) 0.1601(3) 0.0811(18) Uani 1 1 d . . . . .
H14A H 0.890077 0.542642 0.184224 0.097 Uiso 0 1 calc R U P A 2
C15 C 0.8657(4) 0.5306(3) 0.1922(3) 0.107(2) Uani 1 1 d D U . B 1
C16 C 0.8344(4) 0.4645(4) 0.2085(3) 0.113(2) Uani 1 1 d D U . B 1
C17 C 0.8730(4) 0.4271(3) 0.1836(3) 0.093(2) Uani 1 1 d . . . . .
H17A H 0.842118 0.444215 0.203720 0.111 Uiso 0 1 calc R U P B 2
C18 C 0.8451(6) 0.5928(5) 0.2121(4) 0.157(3) Uani 1 1 d D U . B 1
H18A H 0.860912 0.627961 0.186441 0.188 Uiso 1 1 calc R U . B 1
H18B H 0.790421 0.578791 0.211566 0.188 Uiso 1 1 calc R U . B 1
C19 C 0.8816(9) 0.6210(7) 0.2684(6) 0.257(6) Uani 1 1 d D U . B 1
H19A H 0.935738 0.636113 0.268633 0.385 Uiso 1 1 calc R U . B 1
H19B H 0.865965 0.586120 0.293736 0.385 Uiso 1 1 calc R U . B 1
H19C H 0.867419 0.659435 0.280421 0.385 Uiso 1 1 calc R U . B 1
C20 C 0.7664(6) 0.4401(5) 0.2402(4) 0.168(4) Uani 1 1 d D . . B 1
H20A H 0.760299 0.479670 0.260511 0.201 Uiso 1 1 calc R U . B 1
H20B H 0.774819 0.410581 0.267821 0.201 Uiso 1 1 calc R U . B 1
C21 C 0.6900(8) 0.3984(7) 0.1984(6) 0.247(6) Uani 1 1 d D U . B 1
H21A H 0.679687 0.428448 0.172629 0.370 Uiso 1 1 calc R U . B 1
H21B H 0.648341 0.381757 0.220220 0.370 Uiso 1 1 calc R U . B 1
H21C H 0.696415 0.360007 0.177440 0.370 Uiso 1 1 calc R U . B 1
C22 C 0.8666(4) 0.3559(4) 0.1837(3) 0.092(2) Uani 1 1 d . . . . .
C23 C 0.8090(5) 0.2531(3) 0.2216(3) 0.119(3) Uani 1 1 d . . . . .
H23A H 0.858766 0.250226 0.231273 0.143 Uiso 1 1 calc R U . . .
H23B H 0.785237 0.223831 0.186566 0.143 Uiso 1 1 calc R U . . .
C24 C 0.7606(5) 0.2314(5) 0.2684(4) 0.160(4) Uani 1 1 d . . . . .
H24A H 0.712398 0.236470 0.258847 0.239 Uiso 1 1 calc R U . . .
H24B H 0.785717 0.259975 0.303005 0.239 Uiso 1 1 calc R U . . .
H24C H 0.752646 0.184041 0.273323 0.239 Uiso 1 1 calc R U . . .
C25 C 0.7870(3) 0.7195(3) -0.0149(2) 0.0634(15) Uani 1 1 d . . . . .
C26 C 0.7340(3) 0.6928(3) 0.0192(2) 0.0701(16) Uani 1 1 d . . . . .
C27 C 0.6718(3) 0.7120(3) 0.0029(3) 0.0780(17) Uani 1 1 d . . . . .
C28 C 0.6912(3) 0.7513(3) -0.0402(2) 0.0706(16) Uani 1 1 d . . . . .
C29 C 0.7391(4) 0.6517(3) 0.0677(3) 0.096(2) Uani 1 1 d . . . . .
H29A H 0.789818 0.671605 0.088312 0.116 Uiso 1 1 calc R U . . .
H29B H 0.703434 0.655505 0.093306 0.116 Uiso 1 1 calc R U . . .
C30 C 0.7235(5) 0.5794(4) 0.0506(3) 0.129(3) Uani 1 1 d . . . . .
H30A H 0.676188 0.560583 0.026235 0.194 Uiso 1 1 calc R U . . .
H30B H 0.720261 0.555023 0.083618 0.194 Uiso 1 1 calc R U . . .
H30C H 0.763705 0.574689 0.030770 0.194 Uiso 1 1 calc R U . . .
C31 C 0.5993(4) 0.6938(4) 0.0267(3) 0.093(2) Uani 1 1 d . . . . .
H31A H 0.580124 0.731414 0.024172 0.111 Uiso 1 1 calc R U . . .
H31B H 0.607689 0.687870 0.066427 0.111 Uiso 1 1 calc R U . . .
C32 C 0.5420(5) 0.6301(5) -0.0031(4) 0.167(4) Uani 1 1 d . . . . .
H32A H 0.538723 0.633276 -0.043179 0.250 Uiso 1 1 calc R U . . .
H32B H 0.493478 0.623951 0.009434 0.250 Uiso 1 1 calc R U . . .
H32C H 0.556527 0.591355 0.004940 0.250 Uiso 1 1 calc R U . . .
C33 C 0.6494(3) 0.7879(3) -0.0703(3) 0.0706(16) Uani 1 1 d . . . . .
C34 C 0.6256(3) 0.7853(3) -0.1253(3) 0.0772(17) Uani 1 1 d . . . . .
C35 C 0.5898(3) 0.8321(3) -0.1315(3) 0.0783(17) Uani 1 1 d . . . . .
C36 C 0.5926(3) 0.8630(3) -0.0791(3) 0.0713(16) Uani 1 1 d . . . . .
C37 C 0.6334(4) 0.7375(4) -0.1707(3) 0.106(2) Uani 1 1 d . . . . .
H37A H 0.624953 0.754079 -0.206856 0.127 Uiso 1 1 calc R U . . .
H37B H 0.685180 0.737996 -0.166183 0.127 Uiso 1 1 calc R U . . .
C38 C 0.5810(5) 0.6661(5) -0.1719(4) 0.150(3) Uani 1 1 d . . . . .
H38A H 0.579484 0.640867 -0.207556 0.225 Uiso 1 1 calc R U . . .
H38B H 0.531026 0.666047 -0.167221 0.225 Uiso 1 1 calc R U . . .
H38C H 0.598199 0.644785 -0.141699 0.225 Uiso 1 1 calc R U . . .
C39 C 0.5526(4) 0.8441(4) -0.1860(3) 0.105(2) Uani 1 1 d . . . . .
H39A H 0.559857 0.892737 -0.185399 0.127 Uiso 1 1 calc R U . . .
H39B H 0.576804 0.831926 -0.217182 0.127 Uiso 1 1 calc R U . . .
C40 C 0.4701(5) 0.8029(4) -0.1955(3) 0.138(3) Uani 1 1 d . . . . .
H40A H 0.448063 0.812637 -0.230292 0.208 Uiso 1 1 calc R U . . .
H40B H 0.445991 0.814667 -0.164629 0.208 Uiso 1 1 calc R U . . .
H40C H 0.462773 0.754585 -0.197654 0.208 Uiso 1 1 calc R U . . .
C41 C 0.5613(3) 0.9110(3) -0.0556(4) 0.0741(18) Uani 1 1 d . . . . .
C42 C 0.4819(3) 0.9732(3) -0.0764(3) 0.0759(17) Uani 1 1 d . . . . .
H42A H 0.516161 1.016582 -0.056197 0.091 Uiso 1 1 calc R U . . .
H42B H 0.446809 0.948929 -0.051205 0.091 Uiso 1 1 calc R U . . .
C43 C 0.4403(3) 0.9858(3) -0.1271(3) 0.096(2) Uani 1 1 d . . . . .
H43A H 0.475826 1.012574 -0.150350 0.144 Uiso 1 1 calc R U . . .
H43B H 0.408404 1.010482 -0.115879 0.144 Uiso 1 1 calc R U . . .
H43C H 0.409434 0.942395 -0.148090 0.144 Uiso 1 1 calc R U . . .
N1 N 0.9798(3) 0.7631(2) -0.04825(18) 0.0668(12) Uani 1 1 d . . . . .
N2 N 0.8907(2) 0.6875(2) 0.02086(18) 0.0664(12) Uani 1 1 d . . . . .
H2 H 0.860896 0.661295 0.041962 0.080 Uiso 1 1 calc R U . . .
N3 N 0.9360(3) 0.6175(2) 0.09387(19) 0.0757(13) Uani 1 1 d . . . . .
H3 H 0.888796 0.613528 0.090593 0.091 Uiso 1 1 calc R U . . .
N4 N 0.9236(3) 0.4677(2) 0.15447(19) 0.0800(14) Uani 1 1 d . . . . .
H4A H 0.953456 0.454825 0.134817 0.096 Uiso 1 1 calc R U . . .
N5 N 0.7598(2) 0.7549(2) -0.05117(18) 0.0684(13) Uani 1 1 d . . . . .
H5 H 0.783393 0.776498 -0.077391 0.082 Uiso 1 1 calc R U . . .
N6 N 0.6294(2) 0.8356(2) -0.0425(2) 0.0734(13) Uani 1 1 d . . . . .
H6 H 0.638709 0.847092 -0.006367 0.088 Uiso 1 1 calc R U . . .
O1 O 0.9019(3) 0.3307(2) 0.15818(19) 0.0923(13) Uani 1 1 d . . . . .
O2 O 0.8154(3) 0.3228(2) 0.2159(2) 0.1146(16) Uani 1 1 d . . . . .
O3 O 0.5661(2) 0.9288(2) -0.0066(2) 0.0784(12) Uani 1 1 d . . . . .
O4 O 0.5240(2) 0.9321(2) -0.09595(17) 0.0827(12) Uani 1 1 d . . . . .
C87 C 0.9361(3) 1.0615(3) -0.6600(2) 0.0651(15) Uani 1 1 d . . . . .
C88 C 0.9549(3) 1.0165(3) -0.6935(3) 0.0723(16) Uani 1 1 d . . . . .
H88 H 0.938111 0.969883 -0.688187 0.087 Uiso 1 1 calc R U . . .
C89 C 1.0005(3) 1.1489(3) -0.7083(2) 0.0664(15) Uani 1 1 d . . . . .
C90 C 1.0208(3) 1.1045(3) -0.7421(2) 0.0660(15) Uani 1 1 d . . . . .
H90 H 1.050812 1.120458 -0.770641 0.079 Uiso 1 1 calc R U . . .
C91 C 1.0161(3) 0.9920(3) -0.7714(2) 0.0759(17) Uani 1 1 d . . . . .
H91A H 1.038235 0.965115 -0.749479 0.114 Uiso 1 1 calc R U . . .
H91B H 1.051743 1.017197 -0.795383 0.114 Uiso 1 1 calc R U . . .
H91C H 0.970680 0.961913 -0.794345 0.114 Uiso 1 1 calc R U . . .
C92 C 0.8921(3) 1.0423(3) -0.6148(3) 0.0698(16) Uani 1 1 d . . . . .
C93 C 0.8486(3) 0.9823(4) -0.5980(3) 0.0817(18) Uani 1 1 d . . . . .
C94 C 0.8229(4) 0.9960(4) -0.5476(3) 0.0869(19) Uani 1 1 d . . . . .
C95 C 0.8515(3) 1.0645(4) -0.5338(3) 0.0781(18) Uani 1 1 d . . . . .
C96 C 0.8286(4) 0.9123(4) -0.6280(3) 0.111(2) Uani 1 1 d . . . . .
H96A H 0.805667 0.878030 -0.603015 0.133 Uiso 1 1 calc R U . . .
H96B H 0.874448 0.905656 -0.637997 0.133 Uiso 1 1 calc R U . . .
C97 C 0.7747(5) 0.9021(4) -0.6802(4) 0.135(3) Uani 1 1 d . . . . .
H97A H 0.796845 0.936711 -0.704490 0.203 Uiso 1 1 calc R U . . .
H97B H 0.728167 0.905895 -0.670124 0.203 Uiso 1 1 calc R U . . .
H97C H 0.764444 0.857126 -0.699632 0.203 Uiso 1 1 calc R U . . .
C98 C 0.7702(4) 0.9449(4) -0.5156(3) 0.107(2) Uani 1 1 d . . . . .
H98A H 0.780790 0.902361 -0.518394 0.128 Uiso 1 1 calc R U . . .
H98B H 0.778862 0.962791 -0.475927 0.128 Uiso 1 1 calc R U . . .
C99 C 0.6900(5) 0.9301(5) -0.5375(4) 0.161(4) Uani 1 1 d . . . . .
H99A H 0.681545 0.913547 -0.577063 0.241 Uiso 1 1 calc R U . . .
H99B H 0.678442 0.971521 -0.532593 0.241 Uiso 1 1 calc R U . . .
H99C H 0.657743 0.895523 -0.517169 0.241 Uiso 1 1 calc R U . . .
C100 C 0.8518(3) 1.1059(4) -0.4845(3) 0.0818(18) Uani 1 1 d . . . . .
C101 C 0.8367(4) 1.1648(4) -0.4749(3) 0.113(3) Uani 1 1 d D . . . .
C102 C 0.8509(5) 1.1858(4) -0.4177(3) 0.121(3) Uani 1 1 d D . . . .
C103 C 0.8747(4) 1.1393(4) -0.3935(3) 0.094(2) Uani 1 1 d . . . . .
C104 C 0.8092(5) 1.2007(5) -0.5204(4) 0.151(3) Uani 1 1 d D U . . .
H10A H 0.827690 1.250132 -0.509390 0.181 Uiso 1 1 calc R U . . .
H10B H 0.827760 1.192306 -0.555726 0.181 Uiso 1 1 calc R U . . .
C105 C 0.7246(8) 1.1726(8) -0.5274(6) 0.270(7) Uani 1 1 d D U . . .
H10C H 0.706451 1.133955 -0.556163 0.405 Uiso 1 1 calc R U . . .
H10D H 0.705581 1.207766 -0.538226 0.405 Uiso 1 1 calc R U . . .
H10E H 0.707271 1.157804 -0.492177 0.405 Uiso 1 1 calc R U . . .
C106 C 0.8386(6) 1.2460(5) -0.3883(4) 0.155(3) Uani 1 1 d D U . . .
H10F H 0.801301 1.258745 -0.411058 0.186 Uiso 1 1 calc R U . . .
H10G H 0.820741 1.235139 -0.351983 0.186 Uiso 1 1 calc R U . . .
C107 C 0.9134(9) 1.3028(7) -0.3803(6) 0.269(7) Uani 1 1 d D U . . .
H10H H 0.933138 1.308913 -0.416023 0.404 Uiso 1 1 calc R U . . .
H10I H 0.947968 1.291537 -0.354088 0.404 Uiso 1 1 calc R U . . .
H10J H 0.907628 1.344680 -0.365598 0.404 Uiso 1 1 calc R U . . .
C108 C 0.8986(5) 1.1324(4) -0.3370(4) 0.107(2) Uani 1 1 d . . . . .
C109 C 0.8988(9) 1.1724(8) -0.2406(5) 0.107(6) Uani 0.532(18) 1 d D U P C 1
H10K H 0.890790 1.125045 -0.233554 0.128 Uiso 0.532(18) 1 calc R U P C 1
H10L H 0.863414 1.188550 -0.222214 0.128 Uiso 0.532(18) 1 calc R U P C 1
C110 C 0.9787(9) 1.2186(11) -0.2246(8) 0.158(8) Uani 0.532(18) 1 d D U P C 1
H11A H 1.011576 1.199965 -0.243081 0.237 Uiso 0.532(18) 1 calc R U P C 1
H11B H 0.991303 1.222430 -0.184319 0.237 Uiso 0.532(18) 1 calc R U P C 1
H11C H 0.985050 1.263478 -0.236159 0.237 Uiso 0.532(18) 1 calc R U P C 1
C111 C 1.0225(3) 1.2199(3) -0.7179(2) 0.0677(15) Uani 1 1 d . . . . .
C112 C 1.0007(3) 1.2715(3) -0.6949(2) 0.0791(17) Uani 1 1 d . . . . .
C113 C 1.0281(3) 1.3271(3) -0.7256(3) 0.0756(17) Uani 1 1 d D . . . .
C114 C 1.0641(3) 1.3082(3) -0.7665(3) 0.0735(16) Uani 1 1 d . . . . .
C115 C 0.9552(4) 1.2683(3) -0.6469(3) 0.093(2) Uani 1 1 d . . . . .
H11D H 0.913979 1.223944 -0.651363 0.111 Uiso 1 1 calc R U . . .
H11E H 0.932914 1.303865 -0.648320 0.111 Uiso 1 1 calc R U . . .
C116 C 1.0004(5) 1.2775(4) -0.5904(3) 0.132(3) Uani 1 1 d . . . . .
H11F H 1.020035 1.240719 -0.587768 0.198 Uiso 1 1 calc R U . . .
H11G H 0.968466 1.276717 -0.561225 0.198 Uiso 1 1 calc R U . . .
H11H H 1.041893 1.320964 -0.585906 0.198 Uiso 1 1 calc R U . . .
C117 C 1.0194(4) 1.3945(3) -0.7168(3) 0.098(2) Uani 1 1 d D . . . .
H11I H 0.973157 1.389018 -0.699893 0.117 Uiso 1 1 calc R U . . .
H11J H 1.014725 1.411966 -0.753094 0.117 Uiso 1 1 calc R U . . .
C118 C 1.0847(6) 1.4449(5) -0.6797(5) 0.191(4) Uani 1 1 d D U . . .
H11K H 1.124880 1.465793 -0.701851 0.286 Uiso 1 1 calc R U . . .
H11L H 1.102445 1.421769 -0.651133 0.286 Uiso 1 1 calc R U . . .
H11M H 1.069243 1.479998 -0.661888 0.286 Uiso 1 1 calc R U . . .
C119 C 1.0999(3) 1.3461(3) -0.8108(2) 0.0715(16) Uani 1 1 d . . . . .
C120 C 1.1720(4) 1.3653(3) -0.8231(2) 0.0748(17) Uani 1 1 d . . . . .
C121 C 1.1758(3) 1.4025(3) -0.8696(2) 0.0713(16) Uani 1 1 d . . . . .
C122 C 1.1061(3) 1.4049(3) -0.8836(2) 0.0726(16) Uani 1 1 d . . . . .
C123 C 1.2350(3) 1.3520(3) -0.7906(3) 0.0840(18) Uani 1 1 d . . . . .
H12A H 1.218948 1.303342 -0.785269 0.101 Uiso 1 1 calc R U . . .
H12B H 1.277882 1.362436 -0.812288 0.101 Uiso 1 1 calc R U . . .
C124 C 1.2592(5) 1.3924(4) -0.7359(4) 0.143(3) Uani 1 1 d . . . . .
H12C H 1.271677 1.440435 -0.740724 0.215 Uiso 1 1 calc R U . . .
H12D H 1.303058 1.385159 -0.718066 0.215 Uiso 1 1 calc R U . . .
H12E H 1.218758 1.378427 -0.712642 0.215 Uiso 1 1 calc R U . . .
C125 C 1.2455(3) 1.4367(3) -0.8951(3) 0.0858(18) Uani 1 1 d . . . . .
H12F H 1.279920 1.411783 -0.888743 0.103 Uiso 1 1 calc R U . . .
H12G H 1.232451 1.434330 -0.935656 0.103 Uiso 1 1 calc R U . . .
C126 C 1.2844(5) 1.5086(4) -0.8725(4) 0.134(3) Uani 1 1 d . . . . .
H12H H 1.328942 1.528027 -0.891010 0.201 Uiso 1 1 calc R U . . .
H12I H 1.299060 1.511439 -0.832541 0.201 Uiso 1 1 calc R U . . .
H12J H 1.251019 1.533955 -0.879154 0.201 Uiso 1 1 calc R U . . .
C127 C 1.0758(4) 1.4376(3) -0.9244(2) 0.0723(16) Uani 1 1 d . . . . .
C128 C 1.1000(3) 1.5116(3) -0.9949(2) 0.0773(17) Uani 1 1 d . . . . .
H12K H 1.079239 1.541812 -0.974857 0.093 Uiso 1 1 calc R U . . .
H12L H 1.061399 1.481983 -1.024468 0.093 Uiso 1 1 calc R U . . .
C129 C 1.1688(4) 1.5522(3) -1.0193(3) 0.094(2) Uani 1 1 d . . . . .
H12M H 1.155406 1.578768 -1.046976 0.142 Uiso 1 1 calc R U . . .
H12N H 1.190252 1.521453 -1.036971 0.142 Uiso 1 1 calc R U . . .
H12O H 1.205361 1.582681 -0.989687 0.142 Uiso 1 1 calc R U . . .
N13 N 0.9978(2) 1.0395(2) -0.73414(18) 0.0662(12) Uani 1 1 d . . . . .
N14 N 0.9602(2) 1.1268(2) -0.66668(17) 0.0629(12) Uani 1 1 d . . . . .
H14 H 0.949824 1.155534 -0.643968 0.076 Uiso 1 1 calc R U . . .
N15 N 0.8920(3) 1.0919(3) -0.5754(2) 0.0754(13) Uani 1 1 d . . . . .
H15 H 0.914794 1.135566 -0.576680 0.090 Uiso 1 1 calc R U . . .
N16 N 0.8750(3) 1.0916(3) -0.4344(2) 0.0870(15) Uani 1 1 d . . . . .
H16 H 0.888304 1.056561 -0.428826 0.104 Uiso 1 1 calc R U . . .
N17 N 1.0610(2) 1.2435(2) -0.76137(18) 0.0659(12) Uani 1 1 d . . . . .
H17 H 1.080673 1.220606 -0.782614 0.079 Uiso 1 1 calc R U . . .
N18 N 1.0598(3) 1.3694(2) -0.84777(19) 0.0711(13) Uani 1 1 d . . . . .
H18 H 1.012031 1.362921 -0.848632 0.085 Uiso 1 1 calc R U . . .
O9 O 0.9203(3) 1.0879(2) -0.32445(17) 0.1072(15) Uani 1 1 d . . . . .
O10 O 0.8960(4) 1.1811(3) -0.3002(2) 0.134(2) Uani 1 1 d D . . . .
O11 O 1.0111(3) 1.43557(18) -0.92883(16) 0.0803(11) Uani 1 1 d . . . . .
O12 O 1.1248(2) 1.47128(18) -0.95690(16) 0.0784(11) Uani 1 1 d . . . . .
C44 C 0.7440(3) 1.0289(3) -0.0252(2) 0.0703(16) Uani 1 1 d . . . . .
H44 H 0.745185 1.039216 0.013585 0.084 Uiso 1 1 calc R U . . .
C45 C 0.7085(3) 1.0569(3) -0.0630(3) 0.0658(15) Uani 1 1 d . . . . .
C46 C 0.7400(3) 1.0012(3) -0.1364(2) 0.0647(15) Uani 1 1 d . . . . .
C47 C 0.7760(3) 0.9727(3) -0.0980(3) 0.0709(16) Uani 1 1 d . . . . .
H47 H 0.800019 0.943118 -0.110658 0.085 Uiso 1 1 calc R U . . .
C48 C 0.8167(3) 0.9568(3) -0.0049(2) 0.0759(17) Uani 1 1 d . . . . .
H48A H 0.866100 0.990041 0.008740 0.114 Uiso 1 1 calc R U . . .
H48B H 0.822064 0.916841 -0.024228 0.114 Uiso 1 1 calc R U . . .
H48C H 0.788382 0.943401 0.026425 0.114 Uiso 1 1 calc R U . . .
C49 C 0.6710(3) 1.1036(3) -0.0470(3) 0.0654(15) Uani 1 1 d . . . . .
C50 C 0.6656(3) 1.1374(3) 0.0022(3) 0.0678(16) Uani 1 1 d . . . . .
C51 C 0.6158(3) 1.1712(3) -0.0107(3) 0.0705(16) Uani 1 1 d . . . . .
C52 C 0.5905(3) 1.1570(3) -0.0665(3) 0.0656(15) Uani 1 1 d . . . . .
C53 C 0.7081(3) 1.1415(3) 0.0575(2) 0.0769(17) Uani 1 1 d . . . . .
H53A H 0.705432 1.095520 0.065274 0.092 Uiso 1 1 calc R U . . .
H53B H 0.684930 1.159337 0.086586 0.092 Uiso 1 1 calc R U . . .
C54 C 0.7894(4) 1.1868(4) 0.0603(3) 0.115(2) Uani 1 1 d . . . . .
H54A H 0.811239 1.172028 0.029314 0.173 Uiso 1 1 calc R U . . .
H54B H 0.816642 1.184006 0.095460 0.173 Uiso 1 1 calc R U . . .
H54C H 0.792590 1.233712 0.057758 0.173 Uiso 1 1 calc R U . . .
C55 C 0.5948(3) 1.2176(3) 0.0291(3) 0.0842(18) Uani 1 1 d . . . . .
H55A H 0.591599 1.199906 0.065746 0.101 Uiso 1 1 calc R U . . .
H55B H 0.545176 1.218102 0.015235 0.101 Uiso 1 1 calc R U . . .
C56 C 0.6518(5) 1.2900(4) 0.0358(5) 0.172(4) Uani 1 1 d . . . . .
H56A H 0.650582 1.309636 0.000652 0.258 Uiso 1 1 calc R U . . .
H56B H 0.701785 1.289119 0.046302 0.258 Uiso 1 1 calc R U . . .
H56C H 0.639514 1.317364 0.064818 0.258 Uiso 1 1 calc R U . . .
C57 C 0.5320(3) 1.1722(3) -0.0994(3) 0.0739(16) Uani 1 1 d . . . . .
C58 C 0.5322(3) 1.2017(3) -0.1483(3) 0.0822(18) Uani 1 1 d D . . . .
C59 C 0.4599(4) 1.2021(3) -0.1621(3) 0.0847(18) Uani 1 1 d D . . . .
C60 C 0.4169(3) 1.1707(3) -0.1220(3) 0.0747(16) Uani 1 1 d . . . . .
C61 C 0.6011(4) 1.2336(4) -0.1767(3) 0.104(2) Uani 1 1 d D . . . .
H61A H 0.585446 1.235543 -0.216280 0.125 Uiso 1 1 calc R U . . .
H61B H 0.631802 1.204583 -0.175237 0.125 Uiso 1 1 calc R U . . .
C62 C 0.6481(5) 1.3045(5) -0.1501(4) 0.183(4) Uani 1 1 d D . . . .
H62A H 0.686853 1.325645 -0.173382 0.274 Uiso 1 1 calc R U . . .
H62B H 0.671416 1.301973 -0.113257 0.274 Uiso 1 1 calc R U . . .
H62C H 0.616307 1.331684 -0.146641 0.274 Uiso 1 1 calc R U . . .
C63 C 0.4399(8) 1.2356(7) -0.2108(4) 0.097(6) Uani 0.703(16) 1 d D U P D 1
H63A H 0.482500 1.275503 -0.217436 0.116 Uiso 0.703(16) 1 calc R U P D 1
H63B H 0.396700 1.249478 -0.205316 0.116 Uiso 0.703(16) 1 calc R U P D 1
C64 C 0.4201(8) 1.1774(7) -0.2589(5) 0.161(6) Uani 0.703(16) 1 d D U P D 1
H64A H 0.438907 1.196232 -0.292507 0.241 Uiso 0.703(16) 1 calc R U P D 1
H64B H 0.365884 1.154863 -0.265953 0.241 Uiso 0.703(16) 1 calc R U P D 1
H64C H 0.443038 1.144630 -0.248434 0.241 Uiso 0.703(16) 1 calc R U P D 1
C65 C 0.3408(3) 1.1567(3) -0.1111(3) 0.0778(17) Uani 1 1 d . . . . .
C66 C 0.2208(3) 1.1608(4) -0.1374(3) 0.097(2) Uani 1 1 d . . . . .
H66A H 0.220777 1.184358 -0.100835 0.116 Uiso 1 1 calc R U . . .
H66B H 0.193562 1.111726 -0.137300 0.116 Uiso 1 1 calc R U . . .
C67 C 0.1863(4) 1.1885(4) -0.1835(3) 0.134(3) Uani 1 1 d . . . . .
H67A H 0.187515 1.164929 -0.219258 0.201 Uiso 1 1 calc R U . . .
H67B H 0.214334 1.236998 -0.182975 0.201 Uiso 1 1 calc R U . . .
H67C H 0.134496 1.181708 -0.178161 0.201 Uiso 1 1 calc R U . . .
C68 C 0.7400(3) 0.9901(3) -0.1955(2) 0.0682(15) Uani 1 1 d . . . . .
C69 C 0.7148(3) 1.0197(3) -0.2386(3) 0.0875(19) Uani 1 1 d . . . . .
C70 C 0.7337(4) 0.9945(3) -0.2880(3) 0.089(2) Uani 1 1 d . . . . .
C71 C 0.7687(3) 0.9500(3) -0.2748(3) 0.0756(17) Uani 1 1 d . . . . .
C72 C 0.6808(4) 1.0754(4) -0.2343(3) 0.117(3) Uani 1 1 d . . . . .
H72A H 0.705411 1.107516 -0.200850 0.140 Uiso 1 1 calc R U . . .
H72B H 0.689332 1.100801 -0.267199 0.140 Uiso 1 1 calc R U . . .
C73 C 0.6027(6) 1.0465(5) -0.2311(4) 0.161(4) Uani 1 1 d . . . . .
H73A H 0.578240 1.015606 -0.264755 0.242 Uiso 1 1 calc R U . . .
H73B H 0.581912 1.082532 -0.227923 0.242 Uiso 1 1 calc R U . . .
H73C H 0.594358 1.021361 -0.198569 0.242 Uiso 1 1 calc R U . . .
C74 C 0.7133(5) 1.0088(5) -0.3472(3) 0.119(3) Uani 1 1 d . . . . .
H74A H 0.700440 1.050194 -0.345379 0.142 Uiso 1 1 calc R U . . .
H74B H 0.757205 1.017306 -0.367698 0.142 Uiso 1 1 calc R U . . .
C75 C 0.6508(6) 0.9528(6) -0.3775(4) 0.172(4) Uani 1 1 d . . . . .
H75A H 0.613359 0.969964 -0.393682 0.258 Uiso 1 1 calc R U . . .
H75B H 0.628583 0.919818 -0.351905 0.258 Uiso 1 1 calc R U . . .
H75C H 0.668529 0.930833 -0.407090 0.258 Uiso 1 1 calc R U . . .
C76 C 0.7981(3) 0.9115(3) -0.3124(2) 0.0701(16) Uani 1 1 d . . . . .
C77 C 0.7816(3) 0.8418(3) -0.3245(2) 0.0753(17) Uani 1 1 d . . . . .
C78 C 0.8220(3) 0.8337(3) -0.3683(3) 0.0736(16) Uani 1 1 d . . . . .
C79 C 0.8622(3) 0.8980(3) -0.3811(2) 0.0695(16) Uani 1 1 d . . . . .
C80 C 0.7278(4) 0.7883(3) -0.2979(3) 0.0889(19) Uani 1 1 d . . . . .
H80A H 0.740803 0.747000 -0.300934 0.107 Uiso 1 1 calc R U . . .
H80B H 0.731681 0.803499 -0.257973 0.107 Uiso 1 1 calc R U . . .
C81 C 0.6504(5) 0.7718(5) -0.3235(3) 0.155(3) Uani 1 1 d . . . . .
H81A H 0.642059 0.743429 -0.358767 0.232 Uiso 1 1 calc R U . . .
H81B H 0.641766 0.813704 -0.330258 0.232 Uiso 1 1 calc R U . . .
H81C H 0.616010 0.747374 -0.298459 0.232 Uiso 1 1 calc R U . . .
C82 C 0.8195(4) 0.7695(4) -0.3977(3) 0.106(2) Uani 1 1 d . . . . .
H82A H 0.807485 0.733976 -0.372168 0.127 Uiso 1 1 calc R U . . .
H82B H 0.869358 0.775249 -0.408690 0.127 Uiso 1 1 calc R U . . .
C83 C 0.7612(6) 0.7461(4) -0.4502(4) 0.149(3) Uani 1 1 d . . . . .
H83A H 0.771217 0.782050 -0.474859 0.224 Uiso 1 1 calc R U . . .
H83B H 0.711131 0.736083 -0.439307 0.224 Uiso 1 1 calc R U . . .
H83C H 0.764319 0.705281 -0.469746 0.224 Uiso 1 1 calc R U . . .
C84 C 0.9097(3) 0.9256(4) -0.4242(3) 0.0749(18) Uani 1 1 d . . . . .
C85 C 0.9531(4) 0.8971(4) -0.5071(3) 0.089(2) Uani 1 1 d . . . . .
H85A H 1.005861 0.926338 -0.496499 0.107 Uiso 1 1 calc R U . . .
H85B H 0.927420 0.923169 -0.527623 0.107 Uiso 1 1 calc R U . . .
C86 C 0.9483(4) 0.8350(4) -0.5431(3) 0.107(2) Uani 1 1 d . . . . .
H86A H 0.978040 0.848188 -0.573757 0.161 Uiso 1 1 calc R U . . .
H86B H 0.896195 0.809863 -0.558142 0.161 Uiso 1 1 calc R U . . .
H86C H 0.967390 0.806270 -0.521009 0.161 Uiso 1 1 calc R U . . .
N7 N 0.7764(2) 0.9871(2) -0.0441(2) 0.0643(12) Uani 1 1 d . . . . .
N8 N 0.7057(2) 1.0417(2) -0.1179(2) 0.0696(13) Uani 1 1 d . . . . .
H8 H 0.681245 1.058531 -0.141516 0.084 Uiso 1 1 calc R U . . .
N9 N 0.6255(2) 1.1162(2) -0.08843(19) 0.0694(13) Uani 1 1 d . . . . .
H9 H 0.619643 1.100492 -0.123647 0.083 Uiso 1 1 calc R U . . .
N10 N 0.4614(3) 1.1535(2) -0.0846(2) 0.0752(14) Uani 1 1 d . . . . .
H10 H 0.447261 1.133314 -0.055013 0.090 Uiso 1 1 calc R U . . .
N11 N 0.7714(2) 0.9474(2) -0.21859(19) 0.0693(13) Uani 1 1 d . . . . .
H11 H 0.790534 0.921898 -0.200013 0.083 Uiso 1 1 calc R U . . .
N12 N 0.8470(3) 0.9441(2) -0.3466(2) 0.0730(13) Uani 1 1 d . . . . .
H12 H 0.866198 0.988320 -0.346662 0.088 Uiso 1 1 calc R U . . .
O5 O 0.3162(2) 1.1300(2) -0.07049(19) 0.0919(13) Uani 1 1 d . . . . .
O6 O 0.2985(2) 1.1741(2) -0.15040(18) 0.0935(13) Uani 1 1 d . . . . .
O7 O 0.9354(2) 0.9843(2) -0.43043(16) 0.0852(12) Uani 1 1 d . . . . .
O8 O 0.9181(2) 0.8763(2) -0.45809(17) 0.0817(11) Uani 1 1 d . . . . .
C130 C 0.7672(4) 1.0459(4) -0.7981(3) 0.092(2) Uani 1 1 d . . . . .
F1 F 0.7909(2) 1.0595(2) -0.74366(18) 0.1292(14) Uani 1 1 d . . . . .
F2 F 0.7320(2) 1.0890(2) -0.80879(16) 0.1172(12) Uani 1 1 d . . . . .
F3 F 0.7167(2) 0.9850(2) -0.8056(2) 0.1351(16) Uani 1 1 d . . . . .
O13 O 0.8697(3) 1.0066(2) -0.8199(2) 0.1181(16) Uani 1 1 d . . . . .
O14 O 0.8089(3) 1.0445(3) -0.89351(18) 0.1162(15) Uani 1 1 d . . . . .
O15 O 0.8916(3) 1.1260(3) -0.8202(2) 0.1132(15) Uani 1 1 d . . . . .
S1 S 0.84330(10) 1.05772(10) -0.83782(8) 0.0886(5) Uani 1 1 d . . . . .
C131 C 0.9853(5) 0.9270(4) -0.9355(4) 0.095(2) Uani 1 1 d . . . . .
F4 F 0.9326(2) 0.9259(2) -0.90384(19) 0.1289(14) Uani 1 1 d . . . . .
F5 F 1.0223(3) 0.9918(2) -0.93973(18) 0.1300(15) Uani 1 1 d . . . . .
F6 F 0.9491(2) 0.8991(2) -0.9856(2) 0.1245(14) Uani 1 1 d . . . . .
O16 O 1.0849(2) 0.9263(2) -0.85938(18) 0.0953(13) Uani 1 1 d . . . . .
O17 O 0.9940(3) 0.8193(2) -0.90405(19) 0.1071(14) Uani 1 1 d . . . . .
O18 O 1.0911(2) 0.8860(2) -0.95453(18) 0.0949(13) Uani 1 1 d . . . . .
S2 S 1.04613(10) 0.88538(9) -0.91027(8) 0.0827(5) Uani 1 1 d . . . . .
Br1 Br 0.85041(3) 0.84394(3) -0.15567(2) 0.0728(3) Uani 1 1 d . . . . .
C63A C 0.4236(17) 1.2141(13) -0.2181(8) 0.065(10) Uani 0.297(16) 1 d D U P D 2
H63C H 0.453646 1.213362 -0.248816 0.079 Uiso 0.297(16) 1 calc R U P D 2
H63D H 0.371892 1.182047 -0.228477 0.079 Uiso 0.297(16) 1 calc R U P D 2
C64A C 0.4272(17) 1.2864(12) -0.1982(12) 0.143(13) Uani 0.297(16) 1 d D U P D 2
H64D H 0.454752 1.318291 -0.222721 0.215 Uiso 0.297(16) 1 calc R U P D 2
H64E H 0.452558 1.299588 -0.160174 0.215 Uiso 0.297(16) 1 calc R U P D 2
H64F H 0.376543 1.287154 -0.199172 0.215 Uiso 0.297(16) 1 calc R U P D 2
C132 C 0.9362(12) 1.1778(9) -0.2447(5) 0.087(6) Uani 0.468(18) 1 d D U P C 2
H13A H 0.915075 1.132955 -0.231030 0.104 Uiso 0.468(18) 1 calc R U P C 2
H13B H 0.990367 1.189326 -0.245879 0.104 Uiso 0.468(18) 1 calc R U P C 2
C1A C 0.9196(15) 1.2307(11) -0.2119(8) 0.173(10) Uani 0.468(18) 1 d D U P C 2
H1AA H 0.881164 1.242485 -0.233401 0.260 Uiso 0.468(18) 1 calc R U P C 2
H1AB H 0.964902 1.270895 -0.203072 0.260 Uiso 0.468(18) 1 calc R U P C 2
H1AC H 0.901669 1.213910 -0.177426 0.260 Uiso 0.468(18) 1 calc R U P C 2

loop_
_atom_site_aniso_label
_atom_site_aniso_U_11
_atom_site_aniso_U_22
_atom_site_aniso_U_33
_atom_site_aniso_U_23
_atom_site_aniso_U_13
_atom_site_aniso_U_12
C1 0.072(4) 0.077(4) 0.072(4) 0.031(3) 0.019(3) 0.043(3)
C2 0.073(4) 0.062(3) 0.058(4) 0.021(3) 0.013(3) 0.037(3)
C3 0.078(4) 0.074(4) 0.067(4) 0.032(3) 0.023(3) 0.049(3)
C4 0.066(4) 0.073(4) 0.072(4) 0.036(3) 0.023(3) 0.043(3)
C5 0.079(4) 0.092(4) 0.079(4) 0.041(4) 0.025(3) 0.039(3)
C6 0.082(4) 0.067(4) 0.069(4) 0.031(3) 0.026(3) 0.038(3)
C7 0.077(4) 0.078(4) 0.078(4) 0.034(3) 0.014(3) 0.037(3)
C8 0.101(5) 0.075(4) 0.076(4) 0.023(3) 0.012(4) 0.050(4)
C9 0.095(5) 0.084(4) 0.074(4) 0.036(3) 0.027(4) 0.053(4)
C10 0.083(4) 0.077(4) 0.107(5) 0.034(4) 0.003(4) 0.041(4)
C11 0.108(5) 0.104(6) 0.140(7) 0.031(5) 0.002(5) 0.043(5)
C12 0.101(5) 0.110(5) 0.084(5) 0.043(4) 0.004(4) 0.059(4)
C13 0.202(10) 0.211(10) 0.123(8) 0.027(7) -0.042(7) 0.113(8)
C14 0.102(5) 0.093(5) 0.082(5) 0.047(4) 0.043(4) 0.061(4)
C15 0.134(4) 0.096(4) 0.115(4) 0.029(3) 0.036(4) 0.062(3)
C16 0.130(4) 0.106(4) 0.117(4) 0.034(3) 0.044(4) 0.048(3)
C17 0.115(5) 0.096(5) 0.101(5) 0.055(4) 0.050(4) 0.061(4)
C18 0.173(5) 0.154(5) 0.154(5) 0.025(4) 0.040(4) 0.066(4)
C19 0.283(10) 0.224(9) 0.264(10) 0.007(8) 0.039(8) 0.093(8)
C20 0.223(11) 0.154(8) 0.179(10) 0.072(7) 0.138(9) 0.096(8)
C21 0.224(9) 0.258(10) 0.272(10) 0.047(8) 0.065(8) 0.091(8)
C22 0.100(5) 0.102(6) 0.091(5) 0.045(4) 0.033(4) 0.045(4)
C23 0.140(6) 0.090(5) 0.131(7) 0.043(5) 0.061(5) 0.028(5)
C24 0.185(9) 0.154(7) 0.159(8) 0.072(7) 0.083(7) 0.059(7)
C25 0.069(4) 0.071(3) 0.068(4) 0.032(3) 0.030(3) 0.039(3)
C26 0.081(4) 0.072(4) 0.077(4) 0.035(3) 0.026(3) 0.042(3)
C27 0.079(4) 0.080(4) 0.099(5) 0.040(4) 0.043(4) 0.045(3)
C28 0.073(4) 0.084(4) 0.079(4) 0.033(3) 0.028(3) 0.048(3)
C29 0.109(5) 0.108(5) 0.115(6) 0.060(4) 0.059(4) 0.071(4)
C30 0.156(7) 0.136(7) 0.130(7) 0.065(6) 0.055(6) 0.076(6)
C31 0.085(5) 0.106(5) 0.105(5) 0.051(4) 0.041(4) 0.041(4)
C32 0.107(7) 0.209(11) 0.188(10) 0.027(8) 0.065(7) 0.050(7)
C33 0.070(4) 0.100(4) 0.066(4) 0.035(4) 0.030(3) 0.051(4)
C34 0.082(4) 0.089(4) 0.087(5) 0.023(4) 0.035(4) 0.055(4)
C35 0.066(4) 0.111(5) 0.084(5) 0.038(4) 0.027(4) 0.054(4)
C36 0.063(4) 0.097(4) 0.078(5) 0.034(4) 0.027(3) 0.049(4)
C37 0.117(6) 0.125(6) 0.103(6) 0.034(5) 0.029(5) 0.070(5)
C38 0.146(8) 0.160(9) 0.158(8) -0.003(7) 0.049(7) 0.069(7)
C39 0.104(6) 0.146(6) 0.101(6) 0.044(5) 0.027(4) 0.079(5)
C40 0.136(8) 0.160(7) 0.124(7) 0.041(6) -0.011(6) 0.061(6)
C41 0.060(4) 0.087(4) 0.097(6) 0.042(4) 0.031(4) 0.040(3)
C42 0.065(3) 0.086(4) 0.096(5) 0.034(3) 0.025(3) 0.043(3)
C43 0.081(4) 0.108(5) 0.117(6) 0.037(4) 0.009(4) 0.053(4)
N1 0.077(3) 0.076(3) 0.069(3) 0.033(3) 0.023(3) 0.045(3)
N2 0.065(3) 0.072(3) 0.081(3) 0.036(3) 0.026(3) 0.039(2)
N3 0.088(3) 0.092(3) 0.076(3) 0.040(3) 0.026(3) 0.057(3)
N4 0.099(4) 0.093(4) 0.078(3) 0.047(3) 0.036(3) 0.058(3)
N5 0.068(3) 0.087(3) 0.079(3) 0.047(3) 0.035(3) 0.049(3)
N6 0.069(3) 0.099(3) 0.077(3) 0.032(3) 0.029(3) 0.051(3)
O1 0.105(3) 0.095(3) 0.098(3) 0.037(3) 0.041(3) 0.049(3)
O2 0.141(4) 0.104(3) 0.131(4) 0.066(3) 0.078(3) 0.059(3)
O3 0.073(3) 0.103(3) 0.083(3) 0.032(3) 0.027(3) 0.052(2)
O4 0.076(2) 0.107(3) 0.094(3) 0.042(2) 0.028(2) 0.059(2)
C87 0.072(4) 0.082(4) 0.061(4) 0.037(4) 0.021(3) 0.043(3)
C88 0.083(4) 0.085(4) 0.069(4) 0.033(4) 0.024(4) 0.046(4)
C89 0.079(4) 0.093(4) 0.051(4) 0.025(4) 0.015(3) 0.057(4)
C90 0.076(4) 0.080(4) 0.064(4) 0.036(3) 0.022(3) 0.046(3)
C91 0.098(4) 0.085(4) 0.072(4) 0.029(3) 0.033(3) 0.056(4)
C92 0.079(4) 0.085(4) 0.065(4) 0.028(4) 0.021(4) 0.048(4)
C93 0.085(4) 0.085(5) 0.086(5) 0.025(4) 0.019(4) 0.040(4)
C94 0.097(5) 0.120(6) 0.074(5) 0.049(4) 0.046(4) 0.061(5)
C95 0.088(4) 0.112(6) 0.069(5) 0.047(5) 0.041(4) 0.064(4)
C96 0.105(5) 0.152(8) 0.093(6) 0.058(5) 0.044(5) 0.052(5)
C97 0.131(7) 0.142(7) 0.128(7) 0.018(6) 0.014(6) 0.042(5)
C98 0.112(6) 0.126(6) 0.106(6) 0.044(5) 0.050(5) 0.055(5)
C99 0.102(6) 0.232(11) 0.145(8) 0.048(7) 0.033(6) 0.047(7)
C100 0.095(5) 0.114(5) 0.070(5) 0.046(4) 0.037(4) 0.066(4)
C101 0.150(7) 0.152(7) 0.089(6) 0.058(5) 0.030(5) 0.107(6)
C102 0.199(8) 0.140(7) 0.080(6) 0.041(5) 0.039(5) 0.120(6)
C103 0.135(6) 0.111(5) 0.068(5) 0.046(5) 0.042(4) 0.069(5)
C104 0.159(5) 0.159(5) 0.151(5) 0.015(4) 0.023(4) 0.076(4)
C105 0.261(10) 0.285(10) 0.262(10) 0.076(8) -0.002(8) 0.093(8)
C106 0.176(5) 0.154(5) 0.151(5) 0.030(4) 0.008(4) 0.080(4)
C107 0.296(11) 0.255(10) 0.273(10) 0.016(8) 0.027(8) 0.124(8)
C108 0.151(7) 0.103(6) 0.097(7) 0.039(5) 0.038(5) 0.070(5)
C109 0.109(8) 0.108(8) 0.106(8) 0.013(5) 0.021(5) 0.040(5)
C110 0.162(11) 0.173(12) 0.126(11) 0.058(8) -0.001(8) 0.039(8)
C111 0.084(4) 0.081(4) 0.064(4) 0.030(3) 0.023(3) 0.054(3)
C112 0.095(4) 0.102(5) 0.064(4) 0.030(4) 0.028(4) 0.056(4)
C113 0.100(4) 0.077(4) 0.073(4) 0.032(3) 0.025(4) 0.053(4)
C114 0.087(4) 0.087(4) 0.072(4) 0.037(4) 0.026(4) 0.054(4)
C115 0.125(5) 0.097(5) 0.089(5) 0.034(4) 0.040(5) 0.069(4)
C116 0.175(8) 0.181(8) 0.077(5) 0.034(5) 0.038(5) 0.100(7)
C117 0.122(6) 0.094(5) 0.101(5) 0.035(4) 0.033(5) 0.058(5)
C118 0.220(8) 0.142(7) 0.222(8) 0.011(6) 0.002(7) 0.086(6)
C119 0.088(4) 0.083(4) 0.069(4) 0.034(3) 0.031(4) 0.053(4)
C120 0.095(5) 0.074(4) 0.074(4) 0.027(3) 0.019(4) 0.048(4)
C121 0.083(4) 0.071(4) 0.076(4) 0.027(3) 0.022(3) 0.041(3)
C122 0.088(4) 0.074(4) 0.080(4) 0.036(3) 0.023(4) 0.051(3)
C123 0.085(4) 0.094(5) 0.087(5) 0.036(4) 0.018(4) 0.044(4)
C124 0.152(7) 0.145(7) 0.139(8) 0.009(6) -0.034(6) 0.073(6)
C125 0.094(5) 0.092(5) 0.087(5) 0.035(4) 0.032(4) 0.043(4)
C126 0.129(6) 0.107(6) 0.165(8) 0.031(6) 0.038(6) 0.032(5)
C127 0.095(5) 0.069(4) 0.073(4) 0.028(3) 0.032(4) 0.045(4)
C128 0.097(4) 0.078(4) 0.077(4) 0.035(3) 0.025(4) 0.048(3)
C129 0.108(5) 0.096(5) 0.099(5) 0.051(4) 0.039(4) 0.046(4)
N13 0.081(3) 0.082(4) 0.055(3) 0.027(3) 0.021(3) 0.047(3)
N14 0.077(3) 0.083(3) 0.051(3) 0.022(3) 0.025(3) 0.048(3)
N15 0.091(3) 0.092(4) 0.069(3) 0.038(3) 0.028(3) 0.054(3)
N16 0.124(4) 0.104(4) 0.064(4) 0.036(3) 0.036(3) 0.068(3)
N17 0.080(3) 0.082(3) 0.059(3) 0.032(3) 0.026(3) 0.049(3)
N18 0.084(3) 0.072(3) 0.078(3) 0.039(3) 0.027(3) 0.045(3)
O9 0.160(4) 0.110(3) 0.074(3) 0.037(3) 0.027(3) 0.069(3)
O10 0.235(6) 0.122(4) 0.078(4) 0.030(3) 0.025(4) 0.097(4)
O11 0.095(3) 0.086(3) 0.085(3) 0.039(2) 0.032(2) 0.052(2)
O12 0.090(3) 0.084(3) 0.083(3) 0.047(2) 0.030(2) 0.047(2)
C44 0.067(4) 0.101(4) 0.070(4) 0.029(4) 0.030(3) 0.054(4)
C45 0.054(3) 0.091(4) 0.071(5) 0.033(4) 0.028(3) 0.039(3)
C46 0.066(3) 0.080(4) 0.073(5) 0.033(3) 0.031(3) 0.047(3)
C47 0.078(4) 0.086(4) 0.079(5) 0.033(4) 0.032(4) 0.059(3)
C48 0.074(4) 0.106(4) 0.073(4) 0.044(3) 0.017(3) 0.054(3)
C49 0.057(3) 0.084(4) 0.073(4) 0.031(4) 0.023(3) 0.039(3)
C50 0.054(3) 0.089(4) 0.077(5) 0.025(4) 0.023(3) 0.041(3)
C51 0.061(4) 0.080(4) 0.090(5) 0.027(4) 0.030(4) 0.041(3)
C52 0.066(4) 0.078(4) 0.074(5) 0.030(3) 0.025(3) 0.043(3)
C53 0.065(4) 0.111(5) 0.072(4) 0.014(3) 0.020(3) 0.049(4)
C54 0.092(5) 0.176(7) 0.089(5) 0.013(5) 0.019(4) 0.059(5)
C55 0.081(4) 0.099(5) 0.089(5) 0.013(4) 0.015(4) 0.050(4)
C56 0.143(7) 0.106(7) 0.258(12) -0.037(7) 0.071(8) 0.032(6)
C57 0.087(5) 0.077(4) 0.078(4) 0.021(3) 0.021(4) 0.050(3)
C58 0.088(5) 0.081(4) 0.096(5) 0.039(4) 0.032(4) 0.044(4)
C59 0.084(4) 0.111(5) 0.087(5) 0.043(4) 0.018(4) 0.062(4)
C60 0.069(4) 0.090(4) 0.088(5) 0.032(4) 0.024(4) 0.049(3)
C61 0.104(5) 0.114(6) 0.115(6) 0.049(5) 0.037(5) 0.052(5)
C62 0.139(8) 0.175(10) 0.211(11) 0.047(8) 0.076(8) 0.008(7)
C63 0.101(7) 0.092(7) 0.100(7) 0.026(4) 0.016(4) 0.034(4)
C64 0.161(9) 0.180(10) 0.138(9) 0.054(8) 0.000(7) 0.053(7)
C65 0.077(5) 0.092(4) 0.085(5) 0.023(4) 0.006(4) 0.053(4)
C66 0.063(4) 0.145(6) 0.107(5) 0.014(4) 0.007(4) 0.068(4)
C67 0.119(6) 0.177(8) 0.137(7) 0.026(6) 0.000(5) 0.092(6)
C68 0.080(4) 0.091(4) 0.060(4) 0.035(3) 0.027(3) 0.054(3)
C69 0.100(5) 0.123(5) 0.078(5) 0.037(4) 0.030(4) 0.078(4)
C70 0.104(5) 0.132(5) 0.067(5) 0.051(4) 0.031(4) 0.076(4)
C71 0.081(4) 0.102(4) 0.073(5) 0.038(4) 0.026(4) 0.060(4)
C72 0.114(6) 0.210(8) 0.090(5) 0.058(5) 0.041(5) 0.124(6)
C73 0.204(11) 0.199(9) 0.124(7) 0.030(6) 0.023(7) 0.122(9)
C74 0.156(7) 0.194(8) 0.077(5) 0.062(6) 0.049(5) 0.133(7)
C75 0.166(9) 0.275(13) 0.093(7) 0.049(8) -0.009(7) 0.101(9)
C76 0.080(4) 0.093(5) 0.062(4) 0.031(4) 0.019(3) 0.053(4)
C77 0.079(4) 0.104(5) 0.059(4) 0.036(4) 0.019(3) 0.045(4)
C78 0.088(4) 0.083(5) 0.070(4) 0.028(4) 0.021(4) 0.050(4)
C79 0.085(4) 0.093(5) 0.061(4) 0.026(4) 0.026(3) 0.062(4)
C80 0.093(5) 0.108(5) 0.075(4) 0.031(4) 0.027(4) 0.038(4)
C81 0.107(7) 0.213(10) 0.118(7) 0.036(6) 0.012(5) 0.021(6)
C82 0.129(6) 0.109(6) 0.102(6) 0.038(5) 0.050(5) 0.058(5)
C83 0.184(9) 0.142(7) 0.113(7) -0.013(6) 0.026(7) 0.050(6)
C84 0.081(4) 0.116(6) 0.060(4) 0.036(5) 0.024(4) 0.068(4)
C85 0.102(5) 0.136(6) 0.062(4) 0.044(4) 0.035(4) 0.072(4)
C86 0.121(6) 0.138(6) 0.089(5) 0.029(5) 0.041(4) 0.069(5)
N7 0.068(3) 0.093(3) 0.056(3) 0.031(3) 0.032(3) 0.047(3)
N8 0.067(3) 0.093(3) 0.072(4) 0.040(3) 0.024(3) 0.048(3)
N9 0.067(3) 0.088(3) 0.074(3) 0.031(3) 0.025(3) 0.046(3)
N10 0.065(3) 0.099(3) 0.091(4) 0.044(3) 0.030(3) 0.054(3)
N11 0.078(3) 0.104(3) 0.056(3) 0.038(3) 0.025(3) 0.062(3)
N12 0.079(3) 0.087(3) 0.068(3) 0.035(3) 0.021(3) 0.040(3)
O5 0.081(3) 0.131(4) 0.089(3) 0.047(3) 0.027(2) 0.059(3)
O6 0.093(3) 0.116(3) 0.097(3) 0.040(3) 0.021(3) 0.061(3)
O7 0.106(3) 0.098(3) 0.081(3) 0.046(3) 0.039(2) 0.060(3)
O8 0.096(3) 0.103(3) 0.072(3) 0.032(2) 0.035(2) 0.058(3)
C130 0.096(5) 0.117(6) 0.079(6) 0.036(4) 0.006(4) 0.056(5)
F1 0.129(3) 0.195(4) 0.089(3) 0.045(3) 0.029(3) 0.079(3)
F2 0.106(3) 0.156(3) 0.115(3) 0.019(3) 0.017(2) 0.077(3)
F3 0.105(3) 0.115(3) 0.179(5) 0.041(3) 0.030(3) 0.022(3)
O13 0.109(3) 0.128(4) 0.134(4) 0.010(3) 0.000(3) 0.068(3)
O14 0.131(4) 0.171(5) 0.067(3) 0.018(3) 0.009(3) 0.078(3)
O15 0.111(3) 0.106(4) 0.115(4) 0.029(3) 0.018(3) 0.026(3)
S1 0.0935(12) 0.1166(15) 0.0779(13) 0.0282(11) 0.0183(10) 0.0600(12)
C131 0.115(6) 0.099(6) 0.082(6) 0.020(5) 0.018(5) 0.050(5)
F4 0.112(3) 0.172(4) 0.132(4) 0.011(3) 0.039(3) 0.082(3)
F5 0.172(4) 0.110(3) 0.134(4) 0.035(3) 0.018(3) 0.079(3)
F6 0.147(4) 0.140(3) 0.110(3) 0.008(3) -0.010(3) 0.088(3)
O16 0.100(3) 0.118(3) 0.073(3) 0.004(3) 0.006(3) 0.046(3)
O17 0.130(4) 0.091(3) 0.115(4) 0.037(3) 0.042(3) 0.045(3)
O18 0.093(3) 0.114(3) 0.098(3) 0.013(3) 0.040(3) 0.054(3)
S2 0.0892(11) 0.0909(12) 0.0882(14) 0.0259(11) 0.0285(11) 0.0498(10)
Br1 0.0859(5) 0.0900(5) 0.0723(5) 0.0418(4) 0.0322(3) 0.0569(4)
C63A 0.069(11) 0.062(11) 0.064(11) 0.009(5) 0.011(5) 0.021(6)
C64A 0.150(15) 0.138(16) 0.142(16) 0.006(9) 0.017(9) 0.053(10)
C132 0.091(7) 0.084(7) 0.085(7) 0.011(5) 0.012(5) 0.030(5)
C1A 0.190(14) 0.165(13) 0.173(13) 0.008(9) 0.022(9) 0.076(9)

loop_
_atom_type_symbol
_atom_type_description
_atom_type_scat_dispersion_real
_atom_type_scat_dispersion_imag
_atom_type_scat_source
C C 0.0137 0.0067 'International Tables Vol C Tables 4.2.6.8 and 6.1.1.4'
H H 0.0000 0.0000 'International Tables Vol C Tables 4.2.6.8 and 6.1.1.4'
Br Br -0.9338 1.0006 'International Tables Vol C Tables 4.2.6.8 and 6.1.1.4'
F F 0.0583 0.0400 'International Tables Vol C Tables 4.2.6.8 and 6.1.1.4'
N N 0.0241 0.0134 'International Tables Vol C Tables 4.2.6.8 and 6.1.1.4'
O O 0.0389 0.0241 'International Tables Vol C Tables 4.2.6.8 and 6.1.1.4'
S S 0.2925 0.4295 'International Tables Vol C Tables 4.2.6.8 and 6.1.1.4'

loop_
_geom_angle_atom_site_label_1
_geom_angle_atom_site_label_2
_geom_angle_atom_site_label_3
_geom_angle
_geom_angle_site_symmetry_1
_geom_angle_site_symmetry_3
_geom_angle_publ_flag
N1 C1 C2 118.2(5) . . ?
N1 C1 H1 120.9 . . ?
C2 C1 H1 120.9 . . ?
N2 C2 C1 120.1(4) . . ?
N2 C2 C6 117.2(5) . . ?
C1 C2 C6 122.7(5) . . ?
N2 C3 C4 120.6(5) . . ?
N2 C3 C25 119.9(5) . . ?
C4 C3 C25 119.4(4) . . ?
N1 C4 C3 119.0(4) . . ?
N1 C4 H4 120.5 . . ?
C3 C4 H4 120.5 . . ?
N1 C5 H5A 109.5 . . ?
N1 C5 H5B 109.5 . . ?
H5A C5 H5B 109.5 . . ?
N1 C5 H5C 109.5 . . ?
H5A C5 H5C 109.5 . . ?
H5B C5 H5C 109.5 . . ?
N3 C6 C7 107.1(4) . . ?
N3 C6 C2 117.8(5) . . ?
C7 C6 C2 135.2(5) . . ?
C6 C7 C8 106.7(5) . . ?
C6 C7 C10 128.7(5) . . ?
C8 C7 C10 124.6(5) . . ?
C9 C8 C7 107.7(5) . . ?
C9 C8 C12 125.6(5) . . ?
C7 C8 C12 126.7(6) . . ?
N3 C9 C8 106.9(5) . . ?
N3 C9 C14 121.6(6) . . ?
C8 C9 C14 131.3(5) . . ?
C7 C10 C11 114.8(6) . . ?
C7 C10 H10M 108.6 . . ?
C11 C10 H10M 108.6 . . ?
C7 C10 H10N 108.6 . . ?
C11 C10 H10N 108.6 . . ?
H10M C10 H10N 107.5 . . ?
C10 C11 H11N 109.5 . . ?
C10 C11 H11O 109.5 . . ?
H11N C11 H11O 109.5 . . ?
C10 C11 H11P 109.5 . . ?
H11N C11 H11P 109.5 . . ?
H11O C11 H11P 109.5 . . ?
C13 C12 C8 113.6(6) . . ?
C13 C12 H12P 108.9 . . ?
C8 C12 H12P 108.9 . . ?
C13 C12 H12Q 108.9 . . ?
C8 C12 H12Q 108.9 . . ?
H12P C12 H12Q 107.7 . . ?
C12 C13 H13C 109.5 . . ?
C12 C13 H13D 109.5 . . ?
H13C C13 H13D 109.5 . . ?
C12 C13 H13E 109.5 . . ?
H13C C13 H13E 109.5 . . ?
H13D C13 H13E 109.5 . . ?
N4 C14 C15 107.1(5) . . ?
N4 C14 C9 120.2(5) . . ?
C15 C14 C9 132.2(6) . . ?
N4 C14 H14A 119.9 . . ?
C9 C14 H14A 119.9 . . ?
C14 C15 C16 108.9(6) . . ?
C14 C15 C18 125.7(7) . . ?
C16 C15 C18 125.2(7) . . ?
C17 C16 C15 105.1(6) . . ?
C17 C16 C20 129.2(7) . . ?
C15 C16 C20 125.2(7) . . ?
N4 C17 C16 109.0(5) . . ?
N4 C17 C22 118.7(6) . . ?
C16 C17 C22 132.2(6) . . ?
N4 C17 H17A 120.7 . . ?
C22 C17 H17A 120.7 . . ?
C19 C18 C15 110.5(9) . . ?
C19 C18 H18A 109.5 . . ?
C15 C18 H18A 109.5 . . ?
C19 C18 H18B 109.5 . . ?
C15 C18 H18B 109.5 . . ?
H18A C18 H18B 108.1 . . ?
C18 C19 H19A 109.5 . . ?
C18 C19 H19B 109.5 . . ?
H19A C19 H19B 109.5 . . ?
C18 C19 H19C 109.5 . . ?
H19A C19 H19C 109.5 . . ?
H19B C19 H19C 109.5 . . ?
C16 C20 C21 111.8(8) . . ?
C16 C20 H20A 109.3 . . ?
C21 C20 H20A 109.3 . . ?
C16 C20 H20B 109.3 . . ?
C21 C20 H20B 109.3 . . ?
H20A C20 H20B 107.9 . . ?
C20 C21 H21A 109.5 . . ?
C20 C21 H21B 109.5 . . ?
H21A C21 H21B 109.5 . . ?
C20 C21 H21C 109.5 . . ?
H21A C21 H21C 109.5 . . ?
H21B C21 H21C 109.5 . . ?
O1 C22 O2 124.3(6) . . ?
O1 C22 C17 124.2(6) . . ?
O2 C22 C17 111.5(7) . . ?
O2 C23 C24 105.6(6) . . ?
O2 C23 H23A 110.6 . . ?
C24 C23 H23A 110.6 . . ?
O2 C23 H23B 110.6 . . ?
C24 C23 H23B 110.6 . . ?
H23A C23 H23B 108.7 . . ?
C23 C24 H24A 109.5 . . ?
C23 C24 H24B 109.5 . . ?
H24A C24 H24B 109.5 . . ?
C23 C24 H24C 109.5 . . ?
H24A C24 H24C 109.5 . . ?
H24B C24 H24C 109.5 . . ?
C26 C25 N5 107.9(4) . . ?
C26 C25 C3 131.9(5) . . ?
N5 C25 C3 119.9(4) . . ?
C25 C26 C27 107.6(4) . . ?
C25 C26 C29 127.7(5) . . ?
C27 C26 C29 124.7(5) . . ?
C28 C27 C26 106.2(5) . . ?
C28 C27 C31 125.8(5) . . ?
C26 C27 C31 127.9(5) . . ?
N5 C28 C27 108.9(5) . . ?
N5 C28 C33 121.9(5) . . ?
C27 C28 C33 129.2(5) . . ?
C30 C29 C26 113.9(6) . . ?
C30 C29 H29A 108.8 . . ?
C26 C29 H29A 108.8 . . ?
C30 C29 H29B 108.8 . . ?
C26 C29 H29B 108.8 . . ?
H29A C29 H29B 107.7 . . ?
C29 C30 H30A 109.5 . . ?
C29 C30 H30B 109.5 . . ?
H30A C30 H30B 109.5 . . ?
C29 C30 H30C 109.5 . . ?
H30A C30 H30C 109.5 . . ?
H30B C30 H30C 109.5 . . ?
C27 C31 C32 112.0(6) . . ?
C27 C31 H31A 109.2 . . ?
C32 C31 H31A 109.2 . . ?
C27 C31 H31B 109.2 . . ?
C32 C31 H31B 109.2 . . ?
H31A C31 H31B 107.9 . . ?
C31 C32 H32A 109.5 . . ?
C31 C32 H32B 109.5 . . ?
H32A C32 H32B 109.5 . . ?
C31 C32 H32C 109.5 . . ?
H32A C32 H32C 109.5 . . ?
H32B C32 H32C 109.5 . . ?
N6 C33 C34 107.3(5) . . ?
N6 C33 C28 120.5(6) . . ?
C34 C33 C28 132.2(6) . . ?
C33 C34 C35 108.6(6) . . ?
C33 C34 C37 125.1(6) . . ?
C35 C34 C37 126.2(7) . . ?
C36 C35 C34 106.8(6) . . ?
C36 C35 C39 127.3(6) . . ?
C34 C35 C39 125.8(7) . . ?
N6 C36 C35 107.6(5) . . ?
N6 C36 C41 117.0(6) . . ?
C35 C36 C41 135.2(6) . . ?
C38 C37 C34 114.0(6) . . ?
C38 C37 H37A 108.7 . . ?
C34 C37 H37A 108.7 . . ?
C38 C37 H37B 108.7 . . ?
C34 C37 H37B 108.7 . . ?
H37A C37 H37B 107.6 . . ?
C37 C38 H38A 109.5 . . ?
C37 C38 H38B 109.5 . . ?
H38A C38 H38B 109.5 . . ?
C37 C38 H38C 109.5 . . ?
H38A C38 H38C 109.5 . . ?
H38B C38 H38C 109.5 . . ?
C40 C39 C35 111.8(6) . . ?
C40 C39 H39A 109.3 . . ?
C35 C39 H39A 109.3 . . ?
C40 C39 H39B 109.3 . . ?
C35 C39 H39B 109.3 . . ?
H39A C39 H39B 107.9 . . ?
C39 C40 H40A 109.5 . . ?
C39 C40 H40B 109.5 . . ?
H40A C40 H40B 109.5 . . ?
C39 C40 H40C 109.5 . . ?
H40A C40 H40C 109.5 . . ?
H40B C40 H40C 109.5 . . ?
O3 C41 O4 123.8(6) . . ?
O3 C41 C36 125.2(6) . . ?
O4 C41 C36 111.0(7) . . ?
O4 C42 C43 106.5(5) . . ?
O4 C42 H42A 110.4 . . ?
C43 C42 H42A 110.4 . . ?
O4 C42 H42B 110.4 . . ?
C43 C42 H42B 110.4 . . ?
H42A C42 H42B 108.6 . . ?
C42 C43 H43A 109.5 . . ?
C42 C43 H43B 109.5 . . ?
H43A C43 H43B 109.5 . . ?
C42 C43 H43C 109.5 . . ?
H43A C43 H43C 109.5 . . ?
H43B C43 H43C 109.5 . . ?
C4 N1 C1 121.4(4) . . ?
C4 N1 C5 119.2(4) . . ?
C1 N1 C5 119.4(4) . . ?
C2 N2 C3 120.4(4) . . ?
C2 N2 H2 119.8 . . ?
C3 N2 H2 119.8 . . ?
C6 N3 C9 111.6(5) . . ?
C6 N3 H3 124.2 . . ?
C9 N3 H3 124.2 . . ?
C17 N4 C14 109.8(5) . . ?
C17 N4 H4A 125.1 . . ?
C14 N4 H4A 125.1 . . ?
C28 N5 C25 109.4(4) . . ?
C28 N5 H5 125.3 . . ?
C25 N5 H5 125.3 . . ?
C33 N6 C36 109.7(5) . . ?
C33 N6 H6 125.1 . . ?
C36 N6 H6 125.1 . . ?
C22 O2 C23 115.3(5) . . ?
C41 O4 C42 115.5(5) . . ?
N14 C87 C88 120.6(5) . . ?
N14 C87 C92 115.8(6) . . ?
C88 C87 C92 123.5(6) . . ?
N13 C88 C87 119.3(5) . . ?
N13 C88 H88 120.4 . . ?
C87 C88 H88 120.4 . . ?
N14 C89 C90 120.3(5) . . ?
N14 C89 C111 119.7(5) . . ?
C90 C89 C111 120.0(5) . . ?
N13 C90 C89 119.2(5) . . ?
N13 C90 H90 120.4 . . ?
C89 C90 H90 120.4 . . ?
N13 C91 H91A 109.5 . . ?
N13 C91 H91B 109.5 . . ?
H91A C91 H91B 109.5 . . ?
N13 C91 H91C 109.5 . . ?
H91A C91 H91C 109.5 . . ?
H91B C91 H91C 109.5 . . ?
N15 C92 C93 105.7(5) . . ?
N15 C92 C87 118.9(6) . . ?
C93 C92 C87 135.3(7) . . ?
C92 C93 C94 108.9(6) . . ?
C92 C93 C96 127.0(7) . . ?
C94 C93 C96 124.2(6) . . ?
C95 C94 C93 107.4(6) . . ?
C95 C94 C98 125.7(7) . . ?
C93 C94 C98 126.8(7) . . ?
C94 C95 N15 106.9(6) . . ?
C94 C95 C100 131.8(6) . . ?
N15 C95 C100 120.9(7) . . ?
C93 C96 C97 111.2(6) . . ?
C93 C96 H96A 109.4 . . ?
C97 C96 H96A 109.4 . . ?
C93 C96 H96B 109.4 . . ?
C97 C96 H96B 109.4 . . ?
H96A C96 H96B 108.0 . . ?
C96 C97 H97A 109.5 . . ?
C96 C97 H97B 109.5 . . ?
H97A C97 H97B 109.5 . . ?
C96 C97 H97C 109.5 . . ?
H97A C97 H97C 109.5 . . ?
H97B C97 H97C 109.5 . . ?
C99 C98 C94 111.6(6) . . ?
C99 C98 H98A 109.3 . . ?
C94 C98 H98A 109.3 . . ?
C99 C98 H98B 109.3 . . ?
C94 C98 H98B 109.3 . . ?
H98A C98 H98B 108.0 . . ?
C98 C99 H99A 109.5 . . ?
C98 C99 H99B 109.5 . . ?
H99A C99 H99B 109.5 . . ?
C98 C99 H99C 109.5 . . ?
H99A C99 H99C 109.5 . . ?
H99B C99 H99C 109.5 . . ?
N16 C100 C101 106.2(6) . . ?
N16 C100 C95 119.9(6) . . ?
C101 C100 C95 133.7(6) . . ?
C100 C101 C102 109.0(6) . . ?
C100 C101 C104 124.7(8) . . ?
C102 C101 C104 126.3(7) . . ?
C103 C102 C101 106.1(6) . . ?
C103 C102 C106 126.9(8) . . ?
C101 C102 C106 127.0(7) . . ?
C102 C103 N16 108.3(6) . . ?
C102 C103 C108 133.7(8) . . ?
N16 C103 C108 118.1(7) . . ?
C105 C104 C101 107.6(9) . . ?
C105 C104 H10A 110.2 . . ?
C101 C104 H10A 110.2 . . ?
C105 C104 H10B 110.2 . . ?
C101 C104 H10B 110.2 . . ?
H10A C104 H10B 108.5 . . ?
C104 C105 H10C 109.5 . . ?
C104 C105 H10D 109.5 . . ?
H10C C105 H10D 109.5 . . ?
C104 C105 H10E 109.5 . . ?
H10C C105 H10E 109.5 . . ?
H10D C105 H10E 109.5 . . ?
C107 C106 C102 105.8(10) . . ?
C107 C106 H10F 110.6 . . ?
C102 C106 H10F 110.6 . . ?
C107 C106 H10G 110.6 . . ?
C102 C106 H10G 110.6 . . ?
H10F C106 H10G 108.7 . . ?
C106 C107 H10H 109.5 . . ?
C106 C107 H10I 109.5 . . ?
H10H C107 H10I 109.5 . . ?
C106 C107 H10J 109.5 . . ?
H10H C107 H10J 109.5 . . ?
H10I C107 H10J 109.5 . . ?
O9 C108 O10 123.4(7) . . ?
O9 C108 C103 123.2(8) . . ?
O10 C108 C103 113.5(7) . . ?
O10 C109 C110 96.3(11) . . ?
O10 C109 H10K 112.5 . . ?
C110 C109 H10K 112.5 . . ?
O10 C109 H10L 112.5 . . ?
C110 C109 H10L 112.5 . . ?
H10K C109 H10L 110.0 . . ?
C109 C110 H11A 109.5 . . ?
C109 C110 H11B 109.5 . . ?
H11A C110 H11B 109.5 . . ?
C109 C110 H11C 109.5 . . ?
H11A C110 H11C 109.5 . . ?
H11B C110 H11C 109.5 . . ?
N17 C111 C112 107.6(4) . . ?
N17 C111 C89 121.1(5) . . ?
C112 C111 C89 130.4(5) . . ?
C111 C112 C113 106.9(5) . . ?
C111 C112 C115 126.8(5) . . ?
C113 C112 C115 126.3(6) . . ?
C114 C113 C112 107.5(5) . . ?
C114 C113 C117 125.4(5) . . ?
C112 C113 C117 127.1(6) . . ?
N17 C114 C113 108.7(5) . . ?
N17 C114 C119 121.7(5) . . ?
C113 C114 C119 129.6(5) . . ?
C112 C115 C116 113.5(6) . . ?
C112 C115 H11D 108.9 . . ?
C116 C115 H11D 108.9 . . ?
C112 C115 H11E 108.9 . . ?
C116 C115 H11E 108.9 . . ?
H11D C115 H11E 107.7 . . ?
C115 C116 H11F 109.5 . . ?
C115 C116 H11G 109.5 . . ?
H11F C116 H11G 109.5 . . ?
C115 C116 H11H 109.5 . . ?
H11F C116 H11H 109.5 . . ?
H11G C116 H11H 109.5 . . ?
C113 C117 C118 111.6(6) . . ?
C113 C117 H11I 109.3 . . ?
C118 C117 H11I 109.3 . . ?
C113 C117 H11J 109.3 . . ?
C118 C117 H11J 109.3 . . ?
H11I C117 H11J 108.0 . . ?
C117 C118 H11K 109.5 . . ?
C117 C118 H11L 109.5 . . ?
H11K C118 H11L 109.5 . . ?
C117 C118 H11M 109.5 . . ?
H11K C118 H11M 109.5 . . ?
H11L C118 H11M 109.5 . . ?
N18 C119 C120 108.8(5) . . ?
N18 C119 C114 120.0(5) . . ?
C120 C119 C114 131.2(5) . . ?
C119 C120 C121 106.9(5) . . ?
C119 C120 C123 125.6(5) . . ?
C121 C120 C123 127.4(6) . . ?
C122 C121 C120 107.3(5) . . ?
C122 C121 C125 127.6(5) . . ?
C120 C121 C125 125.0(5) . . ?
C121 C122 N18 108.2(5) . . ?
C121 C122 C127 133.7(6) . . ?
N18 C122 C127 118.0(5) . . ?
C124 C123 C120 112.7(6) . . ?
C124 C123 H12A 109.1 . . ?
C120 C123 H12A 109.1 . . ?
C124 C123 H12B 109.1 . . ?
C120 C123 H12B 109.1 . . ?
H12A C123 H12B 107.8 . . ?
C123 C124 H12C 109.5 . . ?
C123 C124 H12D 109.5 . . ?
H12C C124 H12D 109.5 . . ?
C123 C124 H12E 109.5 . . ?
H12C C124 H12E 109.5 . . ?
H12D C124 H12E 109.5 . . ?
C126 C125 C121 113.5(6) . . ?
C126 C125 H12F 108.9 . . ?
C121 C125 H12F 108.9 . . ?
C126 C125 H12G 108.9 . . ?
C121 C125 H12G 108.9 . . ?
H12F C125 H12G 107.7 . . ?
C125 C126 H12H 109.5 . . ?
C125 C126 H12I 109.5 . . ?
H12H C126 H12I 109.5 . . ?
C125 C126 H12J 109.5 . . ?
H12H C126 H12J 109.5 . . ?
H12I C126 H12J 109.5 . . ?
O11 C127 O12 122.6(5) . . ?
O11 C127 C122 123.6(5) . . ?
O12 C127 C122 113.9(6) . . ?
O12 C128 C129 105.2(5) . . ?
O12 C128 H12K 110.7 . . ?
C129 C128 H12K 110.7 . . ?
O12 C128 H12L 110.7 . . ?
C129 C128 H12L 110.7 . . ?
H12K C128 H12L 108.8 . . ?
C128 C129 H12M 109.5 . . ?
C128 C129 H12N 109.5 . . ?
H12M C129 H12N 109.5 . . ?
C128 C129 H12O 109.5 . . ?
H12M C129 H12O 109.5 . . ?
H12N C129 H12O 109.5 . . ?
C90 N13 C88 120.6(5) . . ?
C90 N13 C91 119.4(5) . . ?
C88 N13 C91 120.0(5) . . ?
C87 N14 C89 119.8(5) . . ?
C87 N14 H14 120.1 . . ?
C89 N14 H14 120.1 . . ?
C92 N15 C95 111.1(5) . . ?
C92 N15 H15 124.5 . . ?
C95 N15 H15 124.5 . . ?
C100 N16 C103 110.4(5) . . ?
C100 N16 H16 124.8 . . ?
C103 N16 H16 124.8 . . ?
C114 N17 C111 109.3(4) . . ?
C114 N17 H17 125.4 . . ?
C111 N17 H17 125.4 . . ?
C119 N18 C122 108.8(4) . . ?
C119 N18 H18 125.6 . . ?
C122 N18 H18 125.6 . . ?
C108 O10 C109 120.2(9) . . ?
C108 O10 C132 109.3(7) . . ?
C127 O12 C128 116.5(4) . . ?
N7 C44 C45 118.7(5) . . ?
N7 C44 H44 120.7 . . ?
C45 C44 H44 120.7 . . ?
N8 C45 C44 121.0(5) . . ?
N8 C45 C49 115.4(5) . . ?
C44 C45 C49 123.6(6) . . ?
N8 C46 C47 119.1(5) . . ?
N8 C46 C68 117.9(5) . . ?
C47 C46 C68 122.9(5) . . ?
N7 C47 C46 119.9(5) . . ?
N7 C47 H47 120.1 . . ?
C46 C47 H47 120.1 . . ?
N7 C48 H48A 109.5 . . ?
N7 C48 H48B 109.5 . . ?
H48A C48 H48B 109.5 . . ?
N7 C48 H48C 109.5 . . ?
H48A C48 H48C 109.5 . . ?
H48B C48 H48C 109.5 . . ?
N9 C49 C50 108.0(5) . . ?
N9 C49 C45 116.5(6) . . ?
C50 C49 C45 135.4(5) . . ?
C49 C50 C51 106.6(5) . . ?
C49 C50 C53 126.9(5) . . ?
C51 C50 C53 126.3(6) . . ?
C52 C51 C50 108.9(6) . . ?
C52 C51 C55 124.7(5) . . ?
C50 C51 C55 126.3(6) . . ?
C51 C52 N9 106.9(5) . . ?
C51 C52 C57 130.9(5) . . ?
N9 C52 C57 121.9(6) . . ?
C50 C53 C54 112.0(5) . . ?
C50 C53 H53A 109.2 . . ?
C54 C53 H53A 109.2 . . ?
C50 C53 H53B 109.2 . . ?
C54 C53 H53B 109.2 . . ?
H53A C53 H53B 107.9 . . ?
C53 C54 H54A 109.5 . . ?
C53 C54 H54B 109.5 . . ?
H54A C54 H54B 109.5 . . ?
C53 C54 H54C 109.5 . . ?
H54A C54 H54C 109.5 . . ?
H54B C54 H54C 109.5 . . ?
C51 C55 C56 111.7(5) . . ?
C51 C55 H55A 109.3 . . ?
C56 C55 H55A 109.3 . . ?
C51 C55 H55B 109.3 . . ?
C56 C55 H55B 109.3 . . ?
H55A C55 H55B 107.9 . . ?
C55 C56 H56A 109.5 . . ?
C55 C56 H56B 109.5 . . ?
H56A C56 H56B 109.5 . . ?
C55 C56 H56C 109.5 . . ?
H56A C56 H56C 109.5 . . ?
H56B C56 H56C 109.5 . . ?
N10 C57 C58 108.0(5) . . ?
N10 C57 C52 120.7(5) . . ?
C58 C57 C52 131.3(6) . . ?
C57 C58 C59 106.9(5) . . ?
C57 C58 C61 124.7(6) . . ?
C59 C58 C61 128.2(6) . . ?
C60 C59 C58 107.4(5) . . ?
C60 C59 C63 130.1(8) . . ?
C58 C59 C63 122.4(8) . . ?
C60 C59 C63A 121.5(13) . . ?
C58 C59 C63A 128.9(13) . . ?
N10 C60 C59 107.7(5) . . ?
N10 C60 C65 116.8(5) . . ?
C59 C60 C65 135.3(6) . . ?
C58 C61 C62 112.6(6) . . ?
C58 C61 H61A 109.1 . . ?
C62 C61 H61A 109.1 . . ?
C58 C61 H61B 109.1 . . ?
C62 C61 H61B 109.1 . . ?
H61A C61 H61B 107.8 . . ?
C61 C62 H62A 109.5 . . ?
C61 C62 H62B 109.5 . . ?
H62A C62 H62B 109.5 . . ?
C61 C62 H62C 109.5 . . ?
H62A C62 H62C 109.5 . . ?
H62B C62 H62C 109.5 . . ?
C59 C63 C64 101.3(9) . . ?
C59 C63 H63A 111.5 . . ?
C64 C63 H63A 111.5 . . ?
C59 C63 H63B 111.5 . . ?
C64 C63 H63B 111.5 . . ?
H63A C63 H63B 109.3 . . ?
C63 C64 H64A 109.5 . . ?
C63 C64 H64B 109.5 . . ?
H64A C64 H64B 109.5 . . ?
C63 C64 H64C 109.5 . . ?
H64A C64 H64C 109.5 . . ?
H64B C64 H64C 109.5 . . ?
O5 C65 O6 122.8(6) . . ?
O5 C65 C60 123.0(5) . . ?
O6 C65 C60 114.1(6) . . ?
O6 C66 C67 104.1(5) . . ?
O6 C66 H66A 110.9 . . ?
C67 C66 H66A 110.9 . . ?
O6 C66 H66B 110.9 . . ?
C67 C66 H66B 110.9 . . ?
H66A C66 H66B 109.0 . . ?
C66 C67 H67A 109.5 . . ?
C66 C67 H67B 109.5 . . ?
H67A C67 H67B 109.5 . . ?
C66 C67 H67C 109.5 . . ?
H67A C67 H67C 109.5 . . ?
H67B C67 H67C 109.5 . . ?
N11 C68 C69 107.1(5) . . ?
N11 C68 C46 122.2(5) . . ?
C69 C68 C46 130.6(5) . . ?
C68 C69 C70 107.1(5) . . ?
C68 C69 C72 127.8(6) . . ?
C70 C69 C72 124.8(5) . . ?
C71 C70 C69 108.1(5) . . ?
C71 C70 C74 125.1(7) . . ?
C69 C70 C74 126.6(6) . . ?
N11 C71 C70 107.4(5) . . ?
N11 C71 C76 124.9(5) . . ?
C70 C71 C76 127.7(6) . . ?
C73 C72 C69 110.4(8) . . ?
C73 C72 H72A 109.6 . . ?
C69 C72 H72A 109.6 . . ?
C73 C72 H72B 109.6 . . ?
C69 C72 H72B 109.6 . . ?
H72A C72 H72B 108.1 . . ?
C72 C73 H73A 109.5 . . ?
C72 C73 H73B 109.5 . . ?
H73A C73 H73B 109.5 . . ?
C72 C73 H73C 109.5 . . ?
H73A C73 H73C 109.5 . . ?
H73B C73 H73C 109.5 . . ?
C75 C74 C70 112.2(7) . . ?
C75 C74 H74A 109.2 . . ?
C70 C74 H74A 109.2 . . ?
C75 C74 H74B 109.2 . . ?
C70 C74 H74B 109.2 . . ?
H74A C74 H74B 107.9 . . ?
C74 C75 H75A 109.5 . . ?
C74 C75 H75B 109.5 . . ?
H75A C75 H75B 109.5 . . ?
C74 C75 H75C 109.5 . . ?
H75A C75 H75C 109.5 . . ?
H75B C75 H75C 109.5 . . ?
N12 C76 C77 108.0(5) . . ?
N12 C76 C71 119.8(6) . . ?
C77 C76 C71 132.0(6) . . ?
C76 C77 C78 106.9(5) . . ?
C76 C77 C80 125.1(6) . . ?
C78 C77 C80 127.9(6) . . ?
C79 C78 C77 107.1(5) . . ?
C79 C78 C82 125.6(6) . . ?
C77 C78 C82 127.3(6) . . ?
N12 C79 C78 108.2(5) . . ?
N12 C79 C84 116.1(6) . . ?
C78 C79 C84 135.5(6) . . ?
C81 C80 C77 112.2(6) . . ?
C81 C80 H80A 109.2 . . ?
C77 C80 H80A 109.2 . . ?
C81 C80 H80B 109.2 . . ?
C77 C80 H80B 109.2 . . ?
H80A C80 H80B 107.9 . . ?
C80 C81 H81A 109.5 . . ?
C80 C81 H81B 109.5 . . ?
H81A C81 H81B 109.5 . . ?
C80 C81 H81C 109.5 . . ?
H81A C81 H81C 109.5 . . ?
H81B C81 H81C 109.5 . . ?
C78 C82 C83 112.7(6) . . ?
C78 C82 H82A 109.1 . . ?
C83 C82 H82A 109.1 . . ?
C78 C82 H82B 109.1 . . ?
C83 C82 H82B 109.1 . . ?
H82A C82 H82B 107.8 . . ?
C82 C83 H83A 109.5 . . ?
C82 C83 H83B 109.5 . . ?
H83A C83 H83B 109.5 . . ?
C82 C83 H83C 109.5 . . ?
H83A C83 H83C 109.5 . . ?
H83B C83 H83C 109.5 . . ?
O7 C84 O8 123.1(5) . . ?
O7 C84 C79 124.8(6) . . ?
O8 C84 C79 112.0(6) . . ?
O8 C85 C86 108.4(5) . . ?
O8 C85 H85A 110.0 . . ?
C86 C85 H85A 110.0 . . ?
O8 C85 H85B 110.0 . . ?
C86 C85 H85B 110.0 . . ?
H85A C85 H85B 108.4 . . ?
C85 C86 H86A 109.5 . . ?
C85 C86 H86B 109.5 . . ?
H86A C86 H86B 109.5 . . ?
C85 C86 H86C 109.5 . . ?
H86A C86 H86C 109.5 . . ?
H86B C86 H86C 109.5 . . ?
C47 N7 C44 121.5(5) . . ?
C47 N7 C48 117.9(5) . . ?
C44 N7 C48 120.6(5) . . ?
C46 N8 C45 119.8(5) . . ?
C46 N8 H8 120.1 . . ?
C45 N8 H8 120.1 . . ?
C52 N9 C49 109.7(5) . . ?
C52 N9 H9 125.2 . . ?
C49 N9 H9 125.2 . . ?
C60 N10 C57 110.0(5) . . ?
C60 N10 H10 125.0 . . ?
C57 N10 H10 125.0 . . ?
C68 N11 C71 110.3(4) . . ?
C68 N11 H11 124.9 . . ?
C71 N11 H11 124.9 . . ?
C76 N12 C79 109.8(5) . . ?
C76 N12 H12 125.1 . . ?
C79 N12 H12 125.1 . . ?
C65 O6 C66 113.1(5) . . ?
C84 O8 C85 116.2(5) . . ?
F3 C130 F2 107.1(6) . . ?
F3 C130 F1 106.9(6) . . ?
F2 C130 F1 104.7(6) . . ?
F3 C130 S1 114.8(6) . . ?
F2 C130 S1 111.5(5) . . ?
F1 C130 S1 111.2(5) . . ?
O14 S1 O13 114.2(3) . . ?
O14 S1 O15 116.2(3) . . ?
O13 S1 O15 115.5(3) . . ?
O14 S1 C130 103.6(3) . . ?
O13 S1 C130 100.5(3) . . ?
O15 S1 C130 103.9(4) . . ?
F4 C131 F5 105.9(6) . . ?
F4 C131 F6 105.3(7) . . ?
F5 C131 F6 107.1(6) . . ?
F4 C131 S2 114.4(5) . . ?
F5 C131 S2 111.6(6) . . ?
F6 C131 S2 112.1(5) . . ?
O17 S2 O16 115.7(3) . . ?
O17 S2 O18 114.0(3) . . ?
O16 S2 O18 115.6(3) . . ?
O17 S2 C131 101.6(3) . . ?
O16 S2 C131 103.7(3) . . ?
O18 S2 C131 103.6(3) . . ?
C64A C63A C59 95.3(15) . . ?
C64A C63A H63C 112.7 . . ?
C59 C63A H63C 112.7 . . ?
C64A C63A H63D 112.7 . . ?
C59 C63A H63D 112.7 . . ?
H63C C63A H63D 110.2 . . ?
C63A C64A H64D 109.5 . . ?
C63A C64A H64E 109.5 . . ?
H64D C64A H64E 109.5 . . ?
C63A C64A H64F 109.5 . . ?
H64D C64A H64F 109.5 . . ?
H64E C64A H64F 109.5 . . ?
C1A C132 O10 98.3(12) . . ?
C1A C132 H13A 112.1 . . ?
O10 C132 H13A 112.1 . . ?
C1A C132 H13B 112.1 . . ?
O10 C132 H13B 112.1 . . ?
H13A C132 H13B 109.7 . . ?
C132 C1A H1AA 109.5 . . ?
C132 C1A H1AB 109.5 . . ?
H1AA C1A H1AB 109.5 . . ?
C132 C1A H1AC 109.5 . . ?
H1AA C1A H1AC 109.5 . . ?
H1AB C1A H1AC 109.5 . . ?

loop_
_geom_bond_atom_site_label_1
_geom_bond_atom_site_label_2
_geom_bond_distance
_geom_bond_site_symmetry_2
_geom_bond_publ_flag
C1 N1 1.352(6) . ?
C1 C2 1.403(7) . ?
C1 H1 0.9500 . ?
C2 N2 1.334(6) . ?
C2 C6 1.427(7) . ?
C3 N2 1.334(6) . ?
C3 C4 1.383(7) . ?
C3 C25 1.475(7) . ?
C4 N1 1.338(6) . ?
C4 H4 0.9500 . ?
C5 N1 1.474(6) . ?
C5 H5A 0.9800 . ?
C5 H5B 0.9800 . ?
C5 H5C 0.9800 . ?
C6 N3 1.346(6) . ?
C6 C7 1.418(7) . ?
C7 C8 1.426(7) . ?
C7 C10 1.499(8) . ?
C8 C9 1.387(8) . ?
C8 C12 1.498(8) . ?
C9 N3 1.381(6) . ?
C9 C14 1.447(8) . ?
C10 C11 1.512(8) . ?
C10 H10M 0.9900 . ?
C10 H10N 0.9900 . ?
C11 H11N 0.9800 . ?
C11 H11O 0.9800 . ?
C11 H11P 0.9800 . ?
C12 C13 1.476(10) . ?
C12 H12P 0.9900 . ?
C12 H12Q 0.9900 . ?
C13 H13C 0.9800 . ?
C13 H13D 0.9800 . ?
C13 H13E 0.9800 . ?
C14 N4 1.377(7) . ?
C14 C15 1.380(8) . ?
C14 H14A 0.9500 . ?
C15 C16 1.421(9) . ?
C15 C18 1.561(10) . ?
C16 C17 1.405(9) . ?
C16 C20 1.534(9) . ?
C17 N4 1.352(7) . ?
C17 C22 1.469(9) . ?
C17 H17A 0.9500 . ?
C18 C19 1.464(12) . ?
C18 H18A 0.9900 . ?
C18 H18B 0.9900 . ?
C19 H19A 0.9800 . ?
C19 H19B 0.9800 . ?
C19 H19C 0.9800 . ?
C20 C21 1.638(12) . ?
C20 H20A 0.9900 . ?
C20 H20B 0.9900 . ?
C21 H21A 0.9800 . ?
C21 H21B 0.9800 . ?
C21 H21C 0.9800 . ?
C22 O1 1.191(7) . ?
C22 O2 1.350(7) . ?
C23 O2 1.457(8) . ?
C23 C24 1.534(10) . ?
C23 H23A 0.9900 . ?
C23 H23B 0.9900 . ?
C24 H24A 0.9800 . ?
C24 H24B 0.9800 . ?
C24 H24C 0.9800 . ?
C25 C26 1.368(7) . ?
C25 N5 1.378(6) . ?
C26 C27 1.426(7) . ?
C26 C29 1.530(7) . ?
C27 C28 1.384(7) . ?
C27 C31 1.499(8) . ?
C28 N5 1.350(6) . ?
C28 C33 1.479(8) . ?
C29 C30 1.475(9) . ?
C29 H29A 0.9900 . ?
C29 H29B 0.9900 . ?
C30 H30A 0.9800 . ?
C30 H30B 0.9800 . ?
C30 H30C 0.9800 . ?
C31 C32 1.501(10) . ?
C31 H31A 0.9900 . ?
C31 H31B 0.9900 . ?
C32 H32A 0.9800 . ?
C32 H32B 0.9800 . ?
C32 H32C 0.9800 . ?
C33 N6 1.360(7) . ?
C33 C34 1.368(8) . ?
C34 C35 1.398(8) . ?
C34 C37 1.499(9) . ?
C35 C36 1.379(8) . ?
C35 C39 1.530(9) . ?
C36 N6 1.370(6) . ?
C36 C41 1.460(9) . ?
C37 C38 1.498(10) . ?
C37 H37A 0.9900 . ?
C37 H37B 0.9900 . ?
C38 H38A 0.9800 . ?
C38 H38B 0.9800 . ?
C38 H38C 0.9800 . ?
C39 C40 1.514(9) . ?
C39 H39A 0.9900 . ?
C39 H39B 0.9900 . ?
C40 H40A 0.9800 . ?
C40 H40B 0.9800 . ?
C40 H40C 0.9800 . ?
C41 O3 1.210(7) . ?
C41 O4 1.355(7) . ?
C42 O4 1.464(6) . ?
C42 C43 1.498(8) . ?
C42 H42A 0.9900 . ?
C42 H42B 0.9900 . ?
C43 H43A 0.9800 . ?
C43 H43B 0.9800 . ?
C43 H43C 0.9800 . ?
N2 H2 0.8800 . ?
N3 H3 0.8800 . ?
N4 H4A 0.8800 . ?
N5 H5 0.8800 . ?
N6 H6 0.8800 . ?
C87 N14 1.326(6) . ?
C87 C88 1.374(7) . ?
C87 C92 1.445(8) . ?
C88 N13 1.357(6) . ?
C88 H88 0.9500 . ?
C89 N14 1.345(6) . ?
C89 C90 1.386(7) . ?
C89 C111 1.457(7) . ?
C90 N13 1.328(6) . ?
C90 H90 0.9500 . ?
C91 N13 1.462(6) . ?
C91 H91A 0.9800 . ?
C91 H91B 0.9800 . ?
C91 H91C 0.9800 . ?
C92 N15 1.373(7) . ?
C92 C93 1.374(8) . ?
C93 C94 1.412(8) . ?
C93 C96 1.512(9) . ?
C94 C95 1.366(9) . ?
C94 C98 1.522(9) . ?
C95 N15 1.374(7) . ?
C95 C100 1.433(9) . ?
C96 C97 1.518(9) . ?
C96 H96A 0.9900 . ?
C96 H96B 0.9900 . ?
C97 H97A 0.9800 . ?
C97 H97B 0.9800 . ?
C97 H97C 0.9800 . ?
C98 C99 1.504(10) . ?
C98 H98A 0.9900 . ?
C98 H98B 0.9900 . ?
C99 H99A 0.9800 . ?
C99 H99B 0.9800 . ?
C99 H99C 0.9800 . ?
C100 N16 1.351(7) . ?
C100 C101 1.386(9) . ?
C101 C102 1.403(9) . ?
C101 C104 1.542(9) . ?
C102 C103 1.369(9) . ?
C102 C106 1.520(10) . ?
C103 N16 1.370(8) . ?
C103 C108 1.444(10) . ?
C104 C105 1.518(12) . ?
C104 H10A 0.9900 . ?
C104 H10B 0.9900 . ?
C105 H10C 0.9800 . ?
C105 H10D 0.9800 . ?
C105 H10E 0.9800 . ?
C106 C107 1.511(13) . ?
C106 H10F 0.9900 . ?
C106 H10G 0.9900 . ?
C107 H10H 0.9800 . ?
C107 H10I 0.9800 . ?
C107 H10J 0.9800 . ?
C108 O9 1.201(8) . ?
C108 O10 1.336(8) . ?
C109 O10 1.473(12) . ?
C109 C110 1.509(13) . ?
C109 H10K 0.9900 . ?
C109 H10L 0.9900 . ?
C110 H11A 0.9800 . ?
C110 H11B 0.9800 . ?
C110 H11C 0.9800 . ?
C111 N17 1.372(6) . ?
C111 C112 1.401(7) . ?
C112 C113 1.411(7) . ?
C112 C115 1.515(8) . ?
C113 C114 1.376(7) . ?
C113 C117 1.498(7) . ?
C114 N17 1.366(6) . ?
C114 C119 1.470(8) . ?
C115 C116 1.521(9) . ?
C115 H11D 0.9900 . ?
C115 H11E 0.9900 . ?
C116 H11F 0.9800 . ?
C116 H11G 0.9800 . ?
C116 H11H 0.9800 . ?
C117 C118 1.506(10) . ?
C117 H11I 0.9900 . ?
C117 H11J 0.9900 . ?
C118 H11K 0.9800 . ?
C118 H11L 0.9800 . ?
C118 H11M 0.9800 . ?
C119 N18 1.361(6) . ?
C119 C120 1.375(7) . ?
C120 C121 1.417(7) . ?
C120 C123 1.508(8) . ?
C121 C122 1.374(7) . ?
C121 C125 1.503(8) . ?
C122 N18 1.376(6) . ?
C122 C127 1.442(8) . ?
C123 C124 1.474(9) . ?
C123 H12A 0.9900 . ?
C123 H12B 0.9900 . ?
C124 H12C 0.9800 . ?
C124 H12D 0.9800 . ?
C124 H12E 0.9800 . ?
C125 C126 1.484(9) . ?
C125 H12F 0.9900 . ?
C125 H12G 0.9900 . ?
C126 H12H 0.9800 . ?
C126 H12I 0.9800 . ?
C126 H12J 0.9800 . ?
C127 O11 1.228(6) . ?
C127 O12 1.334(6) . ?
C128 O12 1.458(6) . ?
C128 C129 1.508(8) . ?
C128 H12K 0.9900 . ?
C128 H12L 0.9900 . ?
C129 H12M 0.9800 . ?
C129 H12N 0.9800 . ?
C129 H12O 0.9800 . ?
N14 H14 0.8800 . ?
N15 H15 0.8800 . ?
N16 H16 0.8800 . ?
N17 H17 0.8800 . ?
N18 H18 0.8800 . ?
O10 C132 1.513(13) . ?
C44 N7 1.327(6) . ?
C44 C45 1.382(7) . ?
C44 H44 0.9500 . ?
C45 N8 1.345(7) . ?
C45 C49 1.466(8) . ?
C46 N8 1.331(6) . ?
C46 C47 1.404(7) . ?
C46 C68 1.439(7) . ?
C47 N7 1.325(6) . ?
C47 H47 0.9500 . ?
C48 N7 1.492(6) . ?
C48 H48A 0.9800 . ?
C48 H48B 0.9800 . ?
C48 H48C 0.9800 . ?
C49 N9 1.376(6) . ?
C49 C50 1.383(7) . ?
C50 C51 1.409(7) . ?
C50 C53 1.491(8) . ?
C51 C52 1.376(8) . ?
C51 C55 1.509(8) . ?
C52 N9 1.376(6) . ?
C52 C57 1.462(8) . ?
C53 C54 1.520(8) . ?
C53 H53A 0.9900 . ?
C53 H53B 0.9900 . ?
C54 H54A 0.9800 . ?
C54 H54B 0.9800 . ?
C54 H54C 0.9800 . ?
C55 C56 1.534(9) . ?
C55 H55A 0.9900 . ?
C55 H55B 0.9900 . ?
C56 H56A 0.9800 . ?
C56 H56B 0.9800 . ?
C56 H56C 0.9800 . ?
C57 N10 1.370(7) . ?
C57 C58 1.382(8) . ?
C58 C59 1.408(8) . ?
C58 C61 1.520(8) . ?
C59 C60 1.393(7) . ?
C59 C63 1.510(9) . ?
C59 C63A 1.552(16) . ?
C60 N10 1.348(6) . ?
C60 C65 1.447(8) . ?
C61 C62 1.522(10) . ?
C61 H61A 0.9900 . ?
C61 H61B 0.9900 . ?
C62 H62A 0.9800 . ?
C62 H62B 0.9800 . ?
C62 H62C 0.9800 . ?
C63 C64 1.558(14) . ?
C63 H63A 0.9900 . ?
C63 H63B 0.9900 . ?
C64 H64A 0.9800 . ?
C64 H64B 0.9800 . ?
C64 H64C 0.9800 . ?
C65 O5 1.225(7) . ?
C65 O6 1.352(7) . ?
C66 O6 1.494(7) . ?
C66 C67 1.507(9) . ?
C66 H66A 0.9900 . ?
C66 H66B 0.9900 . ?
C67 H67A 0.9800 . ?
C67 H67B 0.9800 . ?
C67 H67C 0.9800 . ?
C68 N11 1.368(6) . ?
C68 C69 1.394(7) . ?
C69 C70 1.410(8) . ?
C69 C72 1.537(9) . ?
C70 C71 1.375(8) . ?
C70 C74 1.537(9) . ?
C71 N11 1.369(7) . ?
C71 C76 1.461(8) . ?
C72 C73 1.428(11) . ?
C72 H72A 0.9900 . ?
C72 H72B 0.9900 . ?
C73 H73A 0.9800 . ?
C73 H73B 0.9800 . ?
C73 H73C 0.9800 . ?
C74 C75 1.460(12) . ?
C74 H74A 0.9900 . ?
C74 H74B 0.9900 . ?
C75 H75A 0.9800 . ?
C75 H75B 0.9800 . ?
C75 H75C 0.9800 . ?
C76 N12 1.356(7) . ?
C76 C77 1.402(8) . ?
C77 C78 1.412(8) . ?
C77 C80 1.481(8) . ?
C78 C79 1.388(8) . ?
C78 C82 1.475(9) . ?
C79 N12 1.368(7) . ?
C79 C84 1.474(8) . ?
C80 C81 1.475(9) . ?
C80 H80A 0.9900 . ?
C80 H80B 0.9900 . ?
C81 H81A 0.9800 . ?
C81 H81B 0.9800 . ?
C81 H81C 0.9800 . ?
C82 C83 1.551(10) . ?
C82 H82A 0.9900 . ?
C82 H82B 0.9900 . ?
C83 H83A 0.9800 . ?
C83 H83B 0.9800 . ?
C83 H83C 0.9800 . ?
C84 O7 1.196(7) . ?
C84 O8 1.349(7) . ?
C85 O8 1.446(6) . ?
C85 C86 1.500(9) . ?
C85 H85A 0.9900 . ?
C85 H85B 0.9900 . ?
C86 H86A 0.9800 . ?
C86 H86B 0.9800 . ?
C86 H86C 0.9800 . ?
N8 H8 0.8800 . ?
N9 H9 0.8800 . ?
N10 H10 0.8800 . ?
N11 H11 0.8800 . ?
N12 H12 0.8800 . ?
C130 F3 1.308(7) . ?
C130 F2 1.339(7) . ?
C130 F1 1.339(7) . ?
C130 S1 1.786(7) . ?
O13 S1 1.425(5) . ?
O14 S1 1.417(4) . ?
O15 S1 1.432(5) . ?
C131 F4 1.325(8) . ?
C131 F5 1.328(7) . ?
C131 F6 1.335(8) . ?
C131 S2 1.786(7) . ?
O16 S2 1.441(4) . ?
O17 S2 1.441(4) . ?
O18 S2 1.442(4) . ?
C63A C64A 1.55(2) . ?
C63A H63C 0.9900 . ?
C63A H63D 0.9900 . ?
C64A H64D 0.9800 . ?
C64A H64E 0.9800 . ?
C64A H64F 0.9800 . ?
C132 C1A 1.473(17) . ?
C132 H13A 0.9900 . ?
C132 H13B 0.9900 . ?
C1A H1AA 0.9800 . ?
C1A H1AB 0.9800 . ?
C1A H1AC 0.9800 . ?

loop_
_geom_hbond_atom_site_label_D
_geom_hbond_atom_site_label_H
_geom_hbond_atom_site_label_A
_geom_hbond_distance_DH
_geom_hbond_distance_HA
_geom_hbond_distance_DA
_geom_hbond_angle_DHA
_geom_hbond_site_symmetry_A
_geom_hbond_publ_flag
N4 H4A O11 0.88 2.08 2.940(6) 164.2 1_546 yes
N6 H6 O5 0.88 1.94 2.802(7) 165.0 2_675 yes
N16 H16 O7 0.88 2.03 2.894(6) 166.0 . yes
N18 H18 O1 0.88 2.02 2.885(7) 167.6 1_564 yes
N10 H10 O3 0.88 2.04 2.893(6) 163.0 2_675 yes
N12 H12 O9 0.88 2.01 2.868(7) 163.8 . yes

loop_
_geom_torsion_atom_site_label_1
_geom_torsion_atom_site_label_2
_geom_torsion_atom_site_label_3
_geom_torsion_atom_site_label_4
_geom_torsion
_geom_torsion_site_symmetry_1
_geom_torsion_site_symmetry_2
_geom_torsion_site_symmetry_3
_geom_torsion_site_symmetry_4
_geom_torsion_publ_flag
N1 C1 C2 N2 0.6(8) . . . . ?
N1 C1 C2 C6 179.2(5) . . . . ?
N2 C3 C4 N1 -1.5(8) . . . . ?
C25 C3 C4 N1 177.0(5) . . . . ?
N2 C2 C6 N3 3.7(8) . . . . ?
C1 C2 C6 N3 -174.9(5) . . . . ?
N2 C2 C6 C7 -176.9(6) . . . . ?
C1 C2 C6 C7 4.5(10) . . . . ?
N3 C6 C7 C8 0.8(6) . . . . ?
C2 C6 C7 C8 -178.7(6) . . . . ?
N3 C6 C7 C10 -179.0(6) . . . . ?
C2 C6 C7 C10 1.5(11) . . . . ?
C6 C7 C8 C9 0.9(7) . . . . ?
C10 C7 C8 C9 -179.2(6) . . . . ?
C6 C7 C8 C12 -177.8(6) . . . . ?
C10 C7 C8 C12 2.1(10) . . . . ?
C7 C8 C9 N3 -2.2(7) . . . . ?
C12 C8 C9 N3 176.5(6) . . . . ?
C7 C8 C9 C14 172.7(6) . . . . ?
C12 C8 C9 C14 -8.6(11) . . . . ?
C6 C7 C10 C11 79.9(8) . . . . ?
C8 C7 C10 C11 -99.9(7) . . . . ?
C9 C8 C12 C13 -87.6(9) . . . . ?
C7 C8 C12 C13 90.8(9) . . . . ?
N3 C9 C14 N4 122.6(6) . . . . ?
C8 C9 C14 N4 -51.7(10) . . . . ?
N3 C9 C14 C15 -48.8(11) . . . . ?
C8 C9 C14 C15 137.0(8) . . . . ?
N4 C14 C15 C16 2.2(8) . . . . ?
C9 C14 C15 C16 174.3(7) . . . . ?
N4 C14 C15 C18 176.9(7) . . . . ?
C9 C14 C15 C18 -10.9(13) . . . . ?
C14 C15 C16 C17 -1.3(9) . . . . ?
C18 C15 C16 C17 -176.1(8) . . . . ?
C14 C15 C16 C20 -174.3(8) . . . . ?
C18 C15 C16 C20 10.9(13) . . . . ?
C15 C16 C17 N4 -0.1(8) . . . . ?
C20 C16 C17 N4 172.5(8) . . . . ?
C15 C16 C17 C22 -179.1(7) . . . . ?
C20 C16 C17 C22 -6.5(15) . . . . ?
C14 C15 C18 C19 -96.2(11) . . . . ?
C16 C15 C18 C19 77.7(12) . . . . ?
C17 C16 C20 C21 -73.1(12) . . . . ?
C15 C16 C20 C21 98.2(11) . . . . ?
N4 C17 C22 O1 -2.3(11) . . . . ?
C16 C17 C22 O1 176.7(8) . . . . ?
N4 C17 C22 O2 178.2(6) . . . . ?
C16 C17 C22 O2 -2.9(11) . . . . ?
N2 C3 C25 C26 6.5(10) . . . . ?
C4 C3 C25 C26 -172.1(6) . . . . ?
N2 C3 C25 N5 179.4(5) . . . . ?
C4 C3 C25 N5 0.9(8) . . . . ?
N5 C25 C26 C27 0.5(7) . . . . ?
C3 C25 C26 C27 174.1(6) . . . . ?
N5 C25 C26 C29 -177.5(6) . . . . ?
C3 C25 C26 C29 -3.9(11) . . . . ?
C25 C26 C27 C28 -1.3(7) . . . . ?
C29 C26 C27 C28 176.8(6) . . . . ?
C25 C26 C27 C31 178.5(6) . . . . ?
C29 C26 C27 C31 -3.4(11) . . . . ?
C26 C27 C28 N5 1.6(7) . . . . ?
C31 C27 C28 N5 -178.2(6) . . . . ?
C26 C27 C28 C33 -175.8(6) . . . . ?
C31 C27 C28 C33 4.3(11) . . . . ?
C25 C26 C29 C30 -81.7(8) . . . . ?
C27 C26 C29 C30 100.6(7) . . . . ?
C28 C27 C31 C32 88.8(8) . . . . ?
C26 C27 C31 C32 -91.0(9) . . . . ?
N5 C28 C33 N6 -118.9(6) . . . . ?
C27 C28 C33 N6 58.3(9) . . . . ?
N5 C28 C33 C34 59.2(9) . . . . ?
C27 C28 C33 C34 -123.6(8) . . . . ?
N6 C33 C34 C35 -0.4(6) . . . . ?
C28 C33 C34 C35 -178.7(6) . . . . ?
N6 C33 C34 C37 -177.5(6) . . . . ?
C28 C33 C34 C37 4.2(10) . . . . ?
C33 C34 C35 C36 0.2(7) . . . . ?
C37 C34 C35 C36 177.2(6) . . . . ?
C33 C34 C35 C39 -178.0(6) . . . . ?
C37 C34 C35 C39 -1.0(10) . . . . ?
C34 C35 C36 N6 0.1(6) . . . . ?
C39 C35 C36 N6 178.3(6) . . . . ?
C34 C35 C36 C41 -173.7(6) . . . . ?
C39 C35 C36 C41 4.4(11) . . . . ?
C33 C34 C37 C38 74.0(9) . . . . ?
C35 C34 C37 C38 -102.6(8) . . . . ?
C36 C35 C39 C40 -83.7(9) . . . . ?
C34 C35 C39 C40 94.1(8) . . . . ?
N6 C36 C41 O3 0.7(8) . . . . ?
C35 C36 C41 O3 174.2(6) . . . . ?
N6 C36 C41 O4 -177.5(4) . . . . ?
C35 C36 C41 O4 -4.0(9) . . . . ?
C3 C4 N1 C1 -1.3(8) . . . . ?
C3 C4 N1 C5 -179.0(5) . . . . ?
C2 C1 N1 C4 1.8(8) . . . . ?
C2 C1 N1 C5 179.4(5) . . . . ?
C1 C2 N2 C3 -3.5(8) . . . . ?
C6 C2 N2 C3 177.9(5) . . . . ?
C4 C3 N2 C2 3.9(8) . . . . ?
C25 C3 N2 C2 -174.6(5) . . . . ?
C7 C6 N3 C9 -2.3(6) . . . . ?
C2 C6 N3 C9 177.3(5) . . . . ?
C8 C9 N3 C6 2.9(7) . . . . ?
C14 C9 N3 C6 -172.6(6) . . . . ?
C16 C17 N4 C14 1.4(8) . . . . ?
C22 C17 N4 C14 -179.4(6) . . . . ?
C15 C14 N4 C17 -2.2(7) . . . . ?
C9 C14 N4 C17 -175.5(6) . . . . ?
C27 C28 N5 C25 -1.3(7) . . . . ?
C33 C28 N5 C25 176.3(5) . . . . ?
C26 C25 N5 C28 0.5(6) . . . . ?
C3 C25 N5 C28 -174.0(5) . . . . ?
C34 C33 N6 C36 0.5(6) . . . . ?
C28 C33 N6 C36 179.0(5) . . . . ?
C35 C36 N6 C33 -0.4(6) . . . . ?
C41 C36 N6 C33 174.8(5) . . . . ?
O1 C22 O2 C23 4.6(10) . . . . ?
C17 C22 O2 C23 -175.8(6) . . . . ?
C24 C23 O2 C22 168.7(7) . . . . ?
O3 C41 O4 C42 -6.1(8) . . . . ?
C36 C41 O4 C42 172.1(4) . . . . ?
C43 C42 O4 C41 -175.3(5) . . . . ?
N14 C87 C88 N13 -0.9(8) . . . . ?
C92 C87 C88 N13 -178.5(5) . . . . ?
N14 C89 C90 N13 2.3(7) . . . . ?
C111 C89 C90 N13 -177.4(5) . . . . ?
N14 C87 C92 N15 -14.2(7) . . . . ?
C88 C87 C92 N15 163.6(5) . . . . ?
N14 C87 C92 C93 169.0(6) . . . . ?
C88 C87 C92 C93 -13.3(10) . . . . ?
N15 C92 C93 C94 -0.7(6) . . . . ?
C87 C92 C93 C94 176.4(6) . . . . ?
N15 C92 C93 C96 177.8(6) . . . . ?
C87 C92 C93 C96 -5.1(11) . . . . ?
C92 C93 C94 C95 -0.5(7) . . . . ?
C96 C93 C94 C95 -179.0(6) . . . . ?
C92 C93 C94 C98 176.9(6) . . . . ?
C96 C93 C94 C98 -1.7(10) . . . . ?
C93 C94 C95 N15 1.6(7) . . . . ?
C98 C94 C95 N15 -175.9(6) . . . . ?
C93 C94 C95 C100 -171.1(6) . . . . ?
C98 C94 C95 C100 11.5(11) . . . . ?
C92 C93 C96 C97 -70.7(8) . . . . ?
C94 C93 C96 C97 107.5(7) . . . . ?
C95 C94 C98 C99 92.7(9) . . . . ?
C93 C94 C98 C99 -84.2(9) . . . . ?
C94 C95 C100 N16 50.7(9) . . . . ?
N15 C95 C100 N16 -121.1(6) . . . . ?
C94 C95 C100 C101 -134.1(8) . . . . ?
N15 C95 C100 C101 54.1(10) . . . . ?
N16 C100 C101 C102 -0.3(8) . . . . ?
C95 C100 C101 C102 -176.0(7) . . . . ?
N16 C100 C101 C104 179.5(7) . . . . ?
C95 C100 C101 C104 3.8(13) . . . . ?
C100 C101 C102 C103 0.2(9) . . . . ?
C104 C101 C102 C103 -179.5(8) . . . . ?
C100 C101 C102 C106 -177.0(8) . . . . ?
C104 C101 C102 C106 3.3(15) . . . . ?
C101 C102 C103 N16 -0.1(9) . . . . ?
C106 C102 C103 N16 177.1(8) . . . . ?
C101 C102 C103 C108 179.1(8) . . . . ?
C106 C102 C103 C108 -3.7(15) . . . . ?
C100 C101 C104 C105 90.9(11) . . . . ?
C102 C101 C104 C105 -89.4(12) . . . . ?
C103 C102 C106 C107 86.2(12) . . . . ?
C101 C102 C106 C107 -97.2(12) . . . . ?
C102 C103 C108 O9 -177.3(8) . . . . ?
N16 C103 C108 O9 1.9(11) . . . . ?
C102 C103 C108 O10 1.2(13) . . . . ?
N16 C103 C108 O10 -179.7(6) . . . . ?
N14 C89 C111 N17 -177.3(5) . . . . ?
C90 C89 C111 N17 2.3(8) . . . . ?
N14 C89 C111 C112 -9.5(9) . . . . ?
C90 C89 C111 C112 170.1(6) . . . . ?
N17 C111 C112 C113 -0.7(6) . . . . ?
C89 C111 C112 C113 -169.8(6) . . . . ?
N17 C111 C112 C115 178.4(6) . . . . ?
C89 C111 C112 C115 9.4(10) . . . . ?
C111 C112 C113 C114 1.2(7) . . . . ?
C115 C112 C113 C114 -178.0(6) . . . . ?
C111 C112 C113 C117 -179.8(6) . . . . ?
C115 C112 C113 C117 1.1(11) . . . . ?
C112 C113 C114 N17 -1.2(7) . . . . ?
C117 C113 C114 N17 179.7(6) . . . . ?
C112 C113 C114 C119 177.4(6) . . . . ?
C117 C113 C114 C119 -1.7(10) . . . . ?
C111 C112 C115 C116 79.0(8) . . . . ?
C113 C112 C115 C116 -102.0(7) . . . . ?
C114 C113 C117 C118 -87.7(9) . . . . ?
C112 C113 C117 C118 93.4(9) . . . . ?
N17 C114 C119 N18 120.7(6) . . . . ?
C113 C114 C119 N18 -57.8(9) . . . . ?
N17 C114 C119 C120 -60.6(9) . . . . ?
C113 C114 C119 C120 120.9(8) . . . . ?
N18 C119 C120 C121 0.4(7) . . . . ?
C114 C119 C120 C121 -178.4(6) . . . . ?
N18 C119 C120 C123 177.4(5) . . . . ?
C114 C119 C120 C123 -1.5(11) . . . . ?
C119 C120 C121 C122 0.4(7) . . . . ?
C123 C120 C121 C122 -176.5(6) . . . . ?
C119 C120 C121 C125 176.3(6) . . . . ?
C123 C120 C121 C125 -0.6(10) . . . . ?
C120 C121 C122 N18 -1.0(7) . . . . ?
C125 C121 C122 N18 -176.8(6) . . . . ?
C120 C121 C122 C127 176.1(6) . . . . ?
C125 C121 C122 C127 0.3(11) . . . . ?
C119 C120 C123 C124 -70.4(8) . . . . ?
C121 C120 C123 C124 106.0(8) . . . . ?
C122 C121 C125 C126 82.4(8) . . . . ?
C120 C121 C125 C126 -92.7(7) . . . . ?
C121 C122 C127 O11 -176.8(6) . . . . ?
N18 C122 C127 O11 0.0(9) . . . . ?
C121 C122 C127 O12 2.5(10) . . . . ?
N18 C122 C127 O12 179.4(5) . . . . ?
C89 C90 N13 C88 0.0(7) . . . . ?
C89 C90 N13 C91 177.1(5) . . . . ?
C87 C88 N13 C90 -0.7(7) . . . . ?
C87 C88 N13 C91 -177.8(5) . . . . ?
C88 C87 N14 C89 3.2(7) . . . . ?
C92 C87 N14 C89 -179.0(4) . . . . ?
C90 C89 N14 C87 -3.9(7) . . . . ?
C111 C89 N14 C87 175.7(5) . . . . ?
C93 C92 N15 C95 1.7(6) . . . . ?
C87 C92 N15 C95 -176.0(4) . . . . ?
C94 C95 N15 C92 -2.1(6) . . . . ?
C100 C95 N15 C92 171.6(5) . . . . ?
C101 C100 N16 C103 0.2(7) . . . . ?
C95 C100 N16 C103 176.7(6) . . . . ?
C102 C103 N16 C100 -0.1(8) . . . . ?
C108 C103 N16 C100 -179.4(6) . . . . ?
C113 C114 N17 C111 0.8(6) . . . . ?
C119 C114 N17 C111 -178.0(5) . . . . ?
C112 C111 N17 C114 0.0(6) . . . . ?
C89 C111 N17 C114 170.3(5) . . . . ?
C120 C119 N18 C122 -1.0(6) . . . . ?
C114 C119 N18 C122 178.0(5) . . . . ?
C121 C122 N18 C119 1.2(6) . . . . ?
C127 C122 N18 C119 -176.4(5) . . . . ?
O9 C108 O10 C109 -17.9(13) . . . . ?
C103 C108 O10 C109 163.6(9) . . . . ?
O9 C108 O10 C132 9.8(13) . . . . ?
C103 C108 O10 C132 -168.6(11) . . . . ?
C110 C109 O10 C108 104.1(15) . . . . ?
O11 C127 O12 C128 5.9(8) . . . . ?
C122 C127 O12 C128 -173.5(5) . . . . ?
C129 C128 O12 C127 171.2(5) . . . . ?
N7 C44 C45 N8 0.9(8) . . . . ?
N7 C44 C45 C49 -179.9(5) . . . . ?
N8 C46 C47 N7 -1.0(8) . . . . ?
C68 C46 C47 N7 177.3(5) . . . . ?
N8 C45 C49 N9 12.2(7) . . . . ?
C44 C45 C49 N9 -167.0(5) . . . . ?
N8 C45 C49 C50 -172.6(6) . . . . ?
C44 C45 C49 C50 8.2(9) . . . . ?
N9 C49 C50 C51 -0.4(6) . . . . ?
C45 C49 C50 C51 -175.9(6) . . . . ?
N9 C49 C50 C53 -176.4(5) . . . . ?
C45 C49 C50 C53 8.1(10) . . . . ?
C49 C50 C51 C52 1.2(6) . . . . ?
C53 C50 C51 C52 177.2(5) . . . . ?
C49 C50 C51 C55 -176.9(5) . . . . ?
C53 C50 C51 C55 -0.9(9) . . . . ?
C50 C51 C52 N9 -1.5(6) . . . . ?
C55 C51 C52 N9 176.7(5) . . . . ?
C50 C51 C52 C57 171.6(5) . . . . ?
C55 C51 C52 C57 -10.3(9) . . . . ?
C49 C50 C53 C54 72.2(8) . . . . ?
C51 C50 C53 C54 -103.1(6) . . . . ?
C52 C51 C55 C56 -93.9(8) . . . . ?
C50 C51 C55 C56 83.9(8) . . . . ?
C51 C52 C57 N10 -53.7(9) . . . . ?
N9 C52 C57 N10 118.5(6) . . . . ?
C51 C52 C57 C58 129.9(7) . . . . ?
N9 C52 C57 C58 -57.9(9) . . . . ?
N10 C57 C58 C59 1.6(7) . . . . ?
C52 C57 C58 C59 178.4(6) . . . . ?
N10 C57 C58 C61 175.8(6) . . . . ?
C52 C57 C58 C61 -7.5(11) . . . . ?
C57 C58 C59 C60 -2.0(7) . . . . ?
C61 C58 C59 C60 -175.8(6) . . . . ?
C57 C58 C59 C63 174.9(8) . . . . ?
C61 C58 C59 C63 1.1(12) . . . . ?
C57 C58 C59 C63A -165.0(13) . . . . ?
C61 C58 C59 C63A 21.1(16) . . . . ?
C58 C59 C60 N10 1.6(7) . . . . ?
C63 C59 C60 N10 -175.0(9) . . . . ?
C63A C59 C60 N10 166.2(12) . . . . ?
C58 C59 C60 C65 177.8(7) . . . . ?
C63 C59 C60 C65 1.2(14) . . . . ?
C63A C59 C60 C65 -17.6(15) . . . . ?
C57 C58 C61 C62 -79.5(9) . . . . ?
C59 C58 C61 C62 93.3(9) . . . . ?
C60 C59 C63 C64 -97.0(11) . . . . ?
C58 C59 C63 C64 86.8(12) . . . . ?
N10 C60 C65 O5 -0.7(9) . . . . ?
C59 C60 C65 O5 -176.7(7) . . . . ?
N10 C60 C65 O6 -179.1(5) . . . . ?
C59 C60 C65 O6 4.9(11) . . . . ?
N8 C46 C68 N11 -177.5(5) . . . . ?
C47 C46 C68 N11 4.1(8) . . . . ?
N8 C46 C68 C69 6.3(9) . . . . ?
C47 C46 C68 C69 -172.1(6) . . . . ?
N11 C68 C69 C70 -1.3(7) . . . . ?
C46 C68 C69 C70 175.3(6) . . . . ?
N11 C68 C69 C72 -174.9(7) . . . . ?
C46 C68 C69 C72 1.7(11) . . . . ?
C68 C69 C70 C71 0.7(7) . . . . ?
C72 C69 C70 C71 174.6(7) . . . . ?
C68 C69 C70 C74 175.9(7) . . . . ?
C72 C69 C70 C74 -10.2(12) . . . . ?
C69 C70 C71 N11 0.1(7) . . . . ?
C74 C70 C71 N11 -175.1(7) . . . . ?
C69 C70 C71 C76 180.0(6) . . . . ?
C74 C70 C71 C76 4.7(11) . . . . ?
C68 C69 C72 C73 -85.1(9) . . . . ?
C70 C69 C72 C73 102.4(8) . . . . ?
C71 C70 C74 C75 72.8(9) . . . . ?
C69 C70 C74 C75 -101.6(9) . . . . ?
N11 C71 C76 N12 -126.1(6) . . . . ?
C70 C71 C76 N12 54.0(9) . . . . ?
N11 C71 C76 C77 59.3(9) . . . . ?
C70 C71 C76 C77 -120.5(7) . . . . ?
N12 C76 C77 C78 -0.9(6) . . . . ?
C71 C76 C77 C78 174.2(6) . . . . ?
N12 C76 C77 C80 -177.3(5) . . . . ?
C71 C76 C77 C80 -2.2(10) . . . . ?
C76 C77 C78 C79 0.7(6) . . . . ?
C80 C77 C78 C79 176.9(5) . . . . ?
C76 C77 C78 C82 -176.1(6) . . . . ?
C80 C77 C78 C82 0.2(10) . . . . ?
C77 C78 C79 N12 -0.2(6) . . . . ?
C82 C78 C79 N12 176.6(6) . . . . ?
C77 C78 C79 C84 -174.0(6) . . . . ?
C82 C78 C79 C84 2.8(10) . . . . ?
C76 C77 C80 C81 82.4(8) . . . . ?
C78 C77 C80 C81 -93.2(8) . . . . ?
C79 C78 C82 C83 -84.2(8) . . . . ?
C77 C78 C82 C83 92.0(8) . . . . ?
N12 C79 C84 O7 0.5(8) . . . . ?
C78 C79 C84 O7 173.9(6) . . . . ?
N12 C79 C84 O8 -176.4(4) . . . . ?
C78 C79 C84 O8 -3.0(9) . . . . ?
C46 C47 N7 C44 -0.7(8) . . . . ?
C46 C47 N7 C48 -178.7(5) . . . . ?
C45 C44 N7 C47 0.8(8) . . . . ?
C45 C44 N7 C48 178.7(5) . . . . ?
C47 C46 N8 C45 2.7(7) . . . . ?
C68 C46 N8 C45 -175.7(5) . . . . ?
C44 C45 N8 C46 -2.7(8) . . . . ?
C49 C45 N8 C46 178.1(4) . . . . ?
C51 C52 N9 C49 1.3(6) . . . . ?
C57 C52 N9 C49 -172.6(5) . . . . ?
C50 C49 N9 C52 -0.5(6) . . . . ?
C45 C49 N9 C52 175.9(4) . . . . ?
C59 C60 N10 C57 -0.6(7) . . . . ?
C65 C60 N10 C57 -177.6(5) . . . . ?
C58 C57 N10 C60 -0.6(7) . . . . ?
C52 C57 N10 C60 -177.8(5) . . . . ?
C69 C68 N11 C71 1.5(6) . . . . ?
C46 C68 N11 C71 -175.5(5) . . . . ?
C70 C71 N11 C68 -1.0(7) . . . . ?
C76 C71 N11 C68 179.1(5) . . . . ?
C77 C76 N12 C79 0.8(6) . . . . ?
C71 C76 N12 C79 -175.0(5) . . . . ?
C78 C79 N12 C76 -0.4(6) . . . . ?
C84 C79 N12 C76 174.8(5) . . . . ?
O5 C65 O6 C66 3.1(8) . . . . ?
C60 C65 O6 C66 -178.5(5) . . . . ?
C67 C66 O6 C65 175.7(5) . . . . ?
O7 C84 O8 C85 -7.0(8) . . . . ?
C79 C84 O8 C85 170.0(4) . . . . ?
C86 C85 O8 C84 -172.5(5) . . . . ?
F3 C130 S1 O14 61.1(6) . . . . ?
F2 C130 S1 O14 -60.9(6) . . . . ?
F1 C130 S1 O14 -177.4(5) . . . . ?
F3 C130 S1 O13 -57.2(6) . . . . ?
F2 C130 S1 O13 -179.2(5) . . . . ?
F1 C130 S1 O13 64.4(6) . . . . ?
F3 C130 S1 O15 -177.0(5) . . . . ?
F2 C130 S1 O15 60.9(6) . . . . ?
F1 C130 S1 O15 -55.5(6) . . . . ?
F4 C131 S2 O17 54.4(7) . . . . ?
F5 C131 S2 O17 174.7(5) . . . . ?
F6 C131 S2 O17 -65.3(6) . . . . ?
F4 C131 S2 O16 -65.9(7) . . . . ?
F5 C131 S2 O16 54.3(6) . . . . ?
F6 C131 S2 O16 174.4(5) . . . . ?
F4 C131 S2 O18 173.0(6) . . . . ?
F5 C131 S2 O18 -66.8(6) . . . . ?
F6 C131 S2 O18 53.3(6) . . . . ?
C60 C59 C63A C64A 93.1(19) . . . . ?
C58 C59 C63A C64A -106.0(17) . . . . ?
C108 O10 C132 C1A -175.2(15) . . . . ?
